data_7104315
loop_
_publ_author_name
'Cao, Jing'
'Jiang, Yi'
'Zhao, Jian-Min'
'Chen, Chuan-Feng'

_publ_section_title
;
 A pentiptycene-based bis(crown ether) host: synthesis and its
 complexation with cyclobis(paraquat-p-phenylene).
;
_journal_issue 15
_journal_name_full 'Chemical communications (Cambridge, England)'
_journal_page_first 1987
_journal_page_last 1989
_journal_paper_doi 10.1039/b900024k
_journal_volume 34
_journal_year 2009
_chemical_formula_sum 'C124 H136 F24 N10 O20 P4'
_chemical_formula_weight 2666.31
_chemical_name_systematic
;
?
;
_space_group_IT_number 2
_symmetry_cell_setting triclinic
_symmetry_space_group_name_Hall '-P 1'
_symmetry_space_group_name_H-M 'P -1'
_atom_sites_solution_hydrogens geom
_atom_sites_solution_primary direct
_atom_sites_solution_secondary difmap
_audit_creation_method SHELXL-97
_cell_angle_alpha 94.03(3)
_cell_angle_beta 96.82(3)
_cell_angle_gamma 116.28(3)
_cell_formula_units_Z 2
_cell_length_a 16.438(3)
_cell_length_b 17.451(4)
_cell_length_c 24.315(5)
_cell_measurement_reflns_used 10735
_cell_measurement_temperature 113(2)
_cell_measurement_theta_max 27.065
_cell_measurement_theta_min 2.016
_cell_volume 6151(2)
_computing_cell_refinement crystalclear
_computing_data_collection crystalclear
_computing_data_reduction crystalclear
_computing_molecular_graphics 'Bruker SHELXTL'
_computing_publication_material 'Bruker SHELXTL'
_computing_structure_refinement 'SHELXL-97 (Sheldrick, 1997)'
_computing_structure_solution 'SHELXS-97 (Sheldrick, 1990)'
_diffrn_ambient_temperature 113(2)
_diffrn_measured_fraction_theta_full 0.998
_diffrn_measured_fraction_theta_max 0.998
_diffrn_measurement_device_type 'rigaku saturn'
_diffrn_measurement_method '\w scans'
_diffrn_radiation_monochromator confocal
_diffrn_radiation_source 'rotating anode'
_diffrn_radiation_type MoK\a
_diffrn_radiation_wavelength 0.71073
_diffrn_reflns_av_R_equivalents 0.1512
_diffrn_reflns_av_sigmaI/netI 0.1728
_diffrn_reflns_limit_h_max 19
_diffrn_reflns_limit_h_min -19
_diffrn_reflns_limit_k_max 20
_diffrn_reflns_limit_k_min -20
_diffrn_reflns_limit_l_max 28
_diffrn_reflns_limit_l_min -28
_diffrn_reflns_number 63850
_diffrn_reflns_theta_full 25.02
_diffrn_reflns_theta_max 25.02
_diffrn_reflns_theta_min 1.70
_diffrn_standards_decay_% 0
_diffrn_standards_interval_count 0
_diffrn_standards_interval_time 0
_diffrn_standards_number 0
_exptl_absorpt_coefficient_mu 0.170
_exptl_absorpt_correction_T_max 0.9865
_exptl_absorpt_correction_T_min 0.9733
_exptl_absorpt_correction_type multi-scan
_exptl_absorpt_process_details crystalclear
_exptl_crystal_density_diffrn 1.440
_exptl_crystal_density_method 'not measured'
_exptl_crystal_F_000 2772
_exptl_crystal_size_max 0.16
_exptl_crystal_size_mid 0.14
_exptl_crystal_size_min 0.08
_refine_diff_density_max 0.754
_refine_diff_density_min -0.546
_refine_diff_density_rms 0.068
_refine_ls_extinction_method none
_refine_ls_goodness_of_fit_ref 0.971
_refine_ls_hydrogen_treatment constr
_refine_ls_matrix_type full
_refine_ls_number_parameters 1684
_refine_ls_number_reflns 21680
_refine_ls_number_restraints 108
_refine_ls_restrained_S_all 0.975
_refine_ls_R_factor_all 0.1294
_refine_ls_R_factor_gt 0.0636
_refine_ls_shift/su_max 0.001
_refine_ls_shift/su_mean 0.000
_refine_ls_structure_factor_coef Fsqd
_refine_ls_weighting_details 'calc w=1/[\s^2^(Fo^2^)+(0.0589P)^2^+0.0000P] where P=(Fo^2^+2Fc^2^)/3'
_refine_ls_weighting_scheme calc
_refine_ls_wR_factor_gt 0.1419
_refine_ls_wR_factor_ref 0.1717
_reflns_number_gt 11891
_reflns_number_total 21680
_reflns_threshold_expression >2sigma(I)
_cod_data_source_file b900024k.txt
_cod_data_source_block r81127g1
_cod_depositor_comments
;
The following automatic conversions were performed:
'_symmetry_cell_setting' value 'Triclinic' changed to 'triclinic'
according to '/home/saulius/struct/CIF-dictionaries/cif_core.dic'
dictionary named 'cif_core.dic' version 2.4.1 from
2010-06-29.

'_exptl_absorpt_correction_type' value 'MULTI-SCAN' changed
to 'multi-scan' according to
'/home/saulius/struct/CIF-dictionaries/cif_core.dic' dictionary named
'cif_core.dic' version 2.4.1 from
2010-06-29.

'_refine_ls_hydrogen_treatment' value 'CONSTR' changed to
'constr' according to '/home/saulius/struct/CIF-dictionaries/cif_core.dic'
dictionary named 'cif_core.dic' version 2.4.1 from 2010-06-29.

Automatic conversion script
Id: cif_fix_enum 1527 2010-12-29 10:47:43Z saulius 
;
_cod_original_sg_symbol_H-M P-1
_cod_database_code 7104315

loop_
_symmetry_equiv_pos_as_xyz
'x, y, z'
'-x, -y, -z'

loop_
_atom_site_label
_atom_site_type_symbol
_atom_site_fract_x
_atom_site_fract_y
_atom_site_fract_z
_atom_site_U_iso_or_equiv
_atom_site_adp_type
_atom_site_occupancy
_atom_site_symmetry_multiplicity
_atom_site_calc_flag
_atom_site_refinement_flags
_atom_site_disorder_assembly
_atom_site_disorder_group
P1 P 0.59748(8) 0.34895(7) 0.14115(4) 0.0375(3) Uani 1 1 d . . .
P2 P 0.55410(8) 0.17415(7) 0.40177(4) 0.0369(3) Uani 1 1 d . . .
P3 P 0.83108(8) 0.13566(7) 0.04188(4) 0.0379(3) Uani 1 1 d . . .
P4 P 0.20938(8) 0.05100(7) 0.52417(4) 0.0405(3) Uani 1 1 d . . .
F1 F 0.5450(2) 0.3944(2) 0.16918(13) 0.0828(10) Uani 1 1 d U A .
F2 F 0.6477(2) 0.3001(2) 0.11356(12) 0.0811(10) Uani 1 1 d U A .
F3 F 0.6780(4) 0.3830(5) 0.1915(2) 0.0781(19) Uani 0.683(8) 1 d PU A 1
F4 F 0.6564(3) 0.4258(3) 0.1091(3) 0.0761(18) Uani 0.683(8) 1 d PU A 1
F5 F 0.5179(4) 0.3134(4) 0.0870(2) 0.0694(17) Uani 0.683(8) 1 d PU A 1
F6 F 0.5375(4) 0.2705(4) 0.1705(3) 0.0725(18) Uani 0.683(8) 1 d PU A 1
F3' F 0.6390(10) 0.3370(9) 0.2024(5) 0.072(3) Uani 0.317(8) 1 d PU A 2
F4' F 0.6707(7) 0.4471(7) 0.1523(6) 0.082(4) Uani 0.317(8) 1 d PU A 2
F5' F 0.5544(10) 0.3637(10) 0.0872(5) 0.083(4) Uani 0.317(8) 1 d PU A 2
F6' F 0.5218(7) 0.2519(6) 0.1353(5) 0.052(3) Uani 0.317(8) 1 d PU A 2
F7 F 0.5091(2) 0.23304(18) 0.42021(11) 0.0640(8) Uani 1 1 d . . .
F8 F 0.46948(18) 0.09205(17) 0.41653(10) 0.0612(8) Uani 1 1 d . . .
F9 F 0.5986(2) 0.1135(2) 0.38291(11) 0.0687(8) Uani 1 1 d . . .
F10 F 0.63831(17) 0.25521(19) 0.38645(11) 0.0690(9) Uani 1 1 d . . .
F11 F 0.50020(17) 0.15721(17) 0.33941(9) 0.0538(7) Uani 1 1 d . . .
F12 F 0.60886(17) 0.19096(16) 0.46378(9) 0.0513(7) Uani 1 1 d . . .
F13 F 0.7854(2) 0.19918(17) 0.05107(11) 0.0601(8) Uani 1 1 d . . .
F14 F 0.75905(18) 0.08763(17) -0.01375(10) 0.0596(8) Uani 1 1 d . . .
F15 F 0.87765(18) 0.07359(16) 0.03338(9) 0.0492(7) Uani 1 1 d . . .
F16 F 0.9049(2) 0.18541(18) 0.09734(9) 0.0610(8) Uani 1 1 d . . .
F17 F 0.7636(2) 0.07068(18) 0.07751(11) 0.0644(8) Uani 1 1 d . . .
F18 F 0.89897(18) 0.20226(16) 0.00642(10) 0.0542(7) Uani 1 1 d . . .
F19 F 0.1432(2) 0.07888(19) 0.48738(9) 0.0619(8) Uani 1 1 d . . .
F20 F 0.24954(18) 0.13775(16) 0.56671(9) 0.0541(7) Uani 1 1 d . . .
F21 F 0.27710(17) 0.02341(16) 0.56086(9) 0.0509(7) Uani 1 1 d . . .
F22 F 0.17189(19) -0.03574(16) 0.48223(9) 0.0565(7) Uani 1 1 d . . .
F23 F 0.28761(19) 0.09847(17) 0.48731(9) 0.0592(8) Uani 1 1 d . . .
F24 F 0.13093(17) 0.00311(16) 0.56089(9) 0.0502(7) Uani 1 1 d . . .
O1 O 0.09372(17) 0.57067(16) 0.37792(9) 0.0276(6) Uani 1 1 d . . .
O2 O -0.05861(17) 0.43980(16) 0.42202(9) 0.0302(6) Uani 1 1 d . . .
O3 O -0.16083(18) 0.26154(15) 0.41637(9) 0.0299(6) Uani 1 1 d . . .
O4 O -0.10078(17) 0.16612(16) 0.35412(9) 0.0290(6) Uani 1 1 d . . .
O5 O 0.07834(17) 0.20818(15) 0.34715(9) 0.0294(6) Uani 1 1 d . . .
O6 O 0.15433(17) 0.31948(16) 0.46044(9) 0.0303(6) Uani 1 1 d . . .
O7 O 0.27286(18) 0.50253(16) 0.47283(9) 0.0341(7) Uani 1 1 d . . .
O8 O 0.26789(17) 0.63328(17) 0.41611(9) 0.0322(7) Uani 1 1 d . . .
O9 O 0.05689(16) 0.39847(15) 0.10668(9) 0.0242(6) Uani 1 1 d . . .
O10 O -0.0626(2) 0.47824(19) 0.06374(11) 0.0418(7) Uani 1 1 d . . .
O11 O 0.42396(16) 0.51073(15) 0.20091(9) 0.0257(6) Uani 1 1 d . . .
O12 O 0.6040(2) 0.65368(18) 0.25446(12) 0.0485(9) Uani 1 1 d . . .
O13 O 0.25713(17) 0.06431(15) 0.16592(9) 0.0290(6) Uani 1 1 d . . .
O14 O 0.33241(18) -0.02332(16) 0.23209(10) 0.0323(6) Uani 1 1 d . . .
O15 O 0.24859(19) -0.12401(18) 0.32159(10) 0.0395(7) Uani 1 1 d . . .
O16 O 0.06825(19) -0.23137(18) 0.34720(11) 0.0420(8) Uani 1 1 d . . .
O17 O -0.07438(19) -0.33774(17) 0.27712(10) 0.0408(8) Uani 1 1 d . . .
O18 O -0.0764(2) -0.34361(17) 0.15258(11) 0.0479(9) Uani 1 1 d . . .
O19 O -0.01567(18) -0.17035(16) 0.12951(9) 0.0327(7) Uani 1 1 d . . .
O20 O 0.07902(17) 0.01321(15) 0.12711(9) 0.0299(6) Uani 1 1 d . . .
N1 N 0.7114(2) -0.15846(19) 0.24975(12) 0.0290(8) Uani 1 1 d . . .
N2 N 1.1900(2) 0.02970(18) 0.31997(11) 0.0251(7) Uani 1 1 d . . .
N3 N 1.1922(2) 0.39814(18) 0.30747(11) 0.0260(7) Uani 1 1 d . . .
N4 N 0.7161(2) 0.21760(19) 0.22214(11) 0.0276(8) Uani 1 1 d . . .
C1 C -0.0015(3) 0.5442(2) 0.35906(14) 0.0289(9) Uani 1 1 d . . .
H1A H -0.0264 0.4942 0.3292 0.035 Uiso 1 1 calc R . .
H1B H -0.0094 0.5919 0.3435 0.035 Uiso 1 1 calc R . .
C2 C -0.0523(3) 0.5199(2) 0.40748(14) 0.0303(9) Uani 1 1 d . . .
H2A H -0.0196 0.5655 0.4400 0.036 Uiso 1 1 calc R . .
H2B H -0.1149 0.5146 0.3973 0.036 Uiso 1 1 calc R . .
C3 C -0.1300(3) 0.4022(2) 0.45494(14) 0.0305(9) Uani 1 1 d . . .
H3A H -0.1893 0.3944 0.4341 0.037 Uiso 1 1 calc R . .
H3B H -0.1155 0.4412 0.4902 0.037 Uiso 1 1 calc R . .
C4 C -0.1378(3) 0.3165(2) 0.46782(13) 0.0315(10) Uani 1 1 d . . .
H4A H -0.0786 0.3241 0.4887 0.038 Uiso 1 1 calc R . .
H4B H -0.1860 0.2906 0.4911 0.038 Uiso 1 1 calc R . .
C5 C -0.1856(3) 0.1742(2) 0.42322(14) 0.0301(9) Uani 1 1 d . . .
H5A H -0.2455 0.1476 0.4365 0.036 Uiso 1 1 calc R . .
H5B H -0.1386 0.1708 0.4510 0.036 Uiso 1 1 calc R . .
C6 C -0.1920(3) 0.1281(2) 0.36752(14) 0.0290(9) Uani 1 1 d . . .
H6A H -0.2140 0.0657 0.3693 0.035 Uiso 1 1 calc R . .
H6B H -0.2352 0.1355 0.3389 0.035 Uiso 1 1 calc R . .
C7 C -0.0845(3) 0.1338(2) 0.30553(13) 0.0251(9) Uani 1 1 d . . .
C8 C -0.1520(3) 0.0855(2) 0.26000(13) 0.0285(9) Uani 1 1 d . . .
H8 H -0.2151 0.0678 0.2621 0.034 Uiso 1 1 calc R . .
C9 C -0.1265(3) 0.0629(2) 0.21099(15) 0.0328(10) Uani 1 1 d . . .
H9 H -0.1724 0.0308 0.1793 0.039 Uiso 1 1 calc R . .
C10 C -0.0355(3) 0.0868(2) 0.20814(14) 0.0334(10) Uani 1 1 d . . .
H10 H -0.0186 0.0716 0.1745 0.040 Uiso 1 1 calc R . .
C11 C 0.0317(3) 0.1332(2) 0.25463(14) 0.0296(9) Uani 1 1 d . . .
H11 H 0.0944 0.1486 0.2528 0.036 Uiso 1 1 calc R . .
C12 C 0.0083(3) 0.1569(2) 0.30321(14) 0.0265(9) Uani 1 1 d . . .
C13 C 0.0694(3) 0.1825(2) 0.40208(14) 0.0320(10) Uani 1 1 d . . .
H13A H 0.1229 0.1734 0.4165 0.038 Uiso 1 1 calc R . .
H13B H 0.0132 0.1270 0.3993 0.038 Uiso 1 1 calc R . .
C14 C 0.0640(3) 0.2483(2) 0.44236(14) 0.0312(10) Uani 1 1 d . . .
H14A H 0.0222 0.2695 0.4241 0.037 Uiso 1 1 calc R . .
H14B H 0.0389 0.2218 0.4751 0.037 Uiso 1 1 calc R . .
C15 C 0.1495(3) 0.3814(2) 0.49893(14) 0.0296(9) Uani 1 1 d . . .
H15A H 0.1239 0.3545 0.5315 0.036 Uiso 1 1 calc R . .
H15B H 0.1084 0.4035 0.4809 0.036 Uiso 1 1 calc R . .
C16 C 0.2453(3) 0.4551(2) 0.51811(14) 0.0321(10) Uani 1 1 d . . .
H16A H 0.2451 0.4931 0.5502 0.039 Uiso 1 1 calc R . .
H16B H 0.2889 0.4322 0.5301 0.039 Uiso 1 1 calc R . .
C17 C 0.3376(3) 0.5902(2) 0.49095(13) 0.0294(9) Uani 1 1 d . . .
H17A H 0.3960 0.5941 0.5103 0.035 Uiso 1 1 calc R . .
H17B H 0.3132 0.6175 0.5172 0.035 Uiso 1 1 calc R . .
C18 C 0.3536(2) 0.6351(2) 0.43975(14) 0.0313(10) Uani 1 1 d . . .
H18A H 0.4022 0.6955 0.4500 0.038 Uiso 1 1 calc R . .
H18B H 0.3735 0.6051 0.4123 0.038 Uiso 1 1 calc R . .
C19 C 0.2446(2) 0.6189(2) 0.35881(13) 0.0246(9) Uani 1 1 d . . .
C20 C 0.3069(3) 0.6350(2) 0.32212(14) 0.0265(9) Uani 1 1 d . . .
H20 H 0.3708 0.6581 0.3359 0.032 Uiso 1 1 calc R . .
C21 C 0.2744(2) 0.6168(2) 0.26468(13) 0.0239(8) Uani 1 1 d . . .
C22 C 0.1817(2) 0.5854(2) 0.24415(13) 0.0239(8) Uani 1 1 d . . .
C23 C 0.1188(2) 0.5718(2) 0.28094(14) 0.0258(9) Uani 1 1 d . . .
H23 H 0.0554 0.5521 0.2670 0.031 Uiso 1 1 calc R . .
C24 C 0.1504(2) 0.5873(2) 0.33809(13) 0.0242(8) Uani 1 1 d . . .
C25 C 0.3326(2) 0.6253(2) 0.21922(13) 0.0243(8) Uani 1 1 d . . .
H25 H 0.3997 0.6484 0.2342 0.029 Uiso 1 1 calc R . .
C26 C 0.3119(3) 0.6805(2) 0.17903(13) 0.0251(9) Uani 1 1 d . . .
C27 C 0.3762(3) 0.7525(2) 0.16069(14) 0.0297(9) Uani 1 1 d . . .
H27 H 0.4399 0.7743 0.1747 0.036 Uiso 1 1 calc R . .
C28 C 0.3461(3) 0.7929(2) 0.12146(14) 0.0347(10) Uani 1 1 d . . .
H28 H 0.3898 0.8433 0.1093 0.042 Uiso 1 1 calc R . .
C29 C 0.2544(3) 0.7609(2) 0.10003(15) 0.0363(10) Uani 1 1 d . . .
H29 H 0.2353 0.7886 0.0727 0.044 Uiso 1 1 calc R . .
C30 C 0.1886(3) 0.6876(2) 0.11831(14) 0.0306(9) Uani 1 1 d . . .
H30 H 0.1250 0.6652 0.1037 0.037 Uiso 1 1 calc R . .
C31 C 0.2187(3) 0.6487(2) 0.15829(13) 0.0271(9) Uani 1 1 d . . .
C32 C 0.1585(3) 0.5662(2) 0.18049(13) 0.0250(9) Uani 1 1 d . . .
H32 H 0.0914 0.5433 0.1658 0.030 Uiso 1 1 calc R . .
C33 C 0.1972(2) 0.5056(2) 0.16323(13) 0.0230(8) Uani 1 1 d . . .
C34 C 0.1499(2) 0.4279(2) 0.12621(13) 0.0236(9) Uani 1 1 d . . .
C35 C 0.1965(2) 0.3825(2) 0.11131(13) 0.0227(8) Uani 1 1 d . . .
C36 C 0.2896(2) 0.4115(2) 0.13446(13) 0.0236(8) Uani 1 1 d . . .
C37 C 0.3356(2) 0.4869(2) 0.17274(13) 0.0232(9) Uani 1 1 d . . .
C38 C 0.2904(2) 0.5354(2) 0.18519(13) 0.0231(9) Uani 1 1 d . . .
C39 C 0.0389(3) 0.4193(3) 0.05138(14) 0.0334(10) Uani 1 1 d . . .
H39A H 0.0495 0.3824 0.0232 0.040 Uiso 1 1 calc R . .
H39B H 0.0812 0.4803 0.0493 0.040 Uiso 1 1 calc R . .
C40 C -0.0579(3) 0.4048(2) 0.03956(16) 0.0348(10) Uani 1 1 d . . .
H40A H -0.0791 0.3948 -0.0013 0.042 Uiso 1 1 calc R . .
H40B H -0.0982 0.3532 0.0555 0.042 Uiso 1 1 calc R . .
C41 C -0.1540(3) 0.4666(4) 0.05515(19) 0.0601(15) Uani 1 1 d . . .
H41A H -0.1777 0.4551 0.0149 0.090 Uiso 1 1 calc R . .
H41B H -0.1554 0.5190 0.0714 0.090 Uiso 1 1 calc R . .
H41C H -0.1924 0.4177 0.0732 0.090 Uiso 1 1 calc R . .
C42 C 0.4966(2) 0.5607(2) 0.17199(14) 0.0305(9) Uani 1 1 d . . .
H42A H 0.4899 0.6117 0.1615 0.037 Uiso 1 1 calc R . .
H42B H 0.4938 0.5256 0.1373 0.037 Uiso 1 1 calc R . .
C43 C 0.5874(3) 0.5893(3) 0.20955(16) 0.0395(11) Uani 1 1 d . . .
H43A H 0.5886 0.5387 0.2249 0.047 Uiso 1 1 calc R . .
H43B H 0.6374 0.6121 0.1871 0.047 Uiso 1 1 calc R . .
C44 C 0.5700(3) 0.6202(3) 0.30316(17) 0.0512(13) Uani 1 1 d . . .
H44A H 0.5034 0.5835 0.2940 0.077 Uiso 1 1 calc R . .
H44B H 0.5831 0.6680 0.3321 0.077 Uiso 1 1 calc R . .
H44C H 0.6001 0.5861 0.3169 0.077 Uiso 1 1 calc R . .
C45 C 0.3314(3) 0.3570(2) 0.11060(13) 0.0257(9) Uani 1 1 d . . .
H45 H 0.3974 0.3775 0.1271 0.031 Uiso 1 1 calc R . .
C46 C 0.3162(3) 0.3615(2) 0.04727(13) 0.0255(9) Uani 1 1 d . . .
C47 C 0.3847(3) 0.3922(2) 0.01472(14) 0.0317(10) Uani 1 1 d . . .
H47 H 0.4473 0.4105 0.0302 0.038 Uiso 1 1 calc R . .
C48 C 0.3586(3) 0.3954(3) -0.04195(15) 0.0381(11) Uani 1 1 d . . .
H48 H 0.4046 0.4169 -0.0649 0.046 Uiso 1 1 calc R . .
C49 C 0.2688(3) 0.3685(2) -0.06480(14) 0.0366(11) Uani 1 1 d . . .
H49 H 0.2532 0.3714 -0.1032 0.044 Uiso 1 1 calc R . .
C50 C 0.1994(3) 0.3365(2) -0.03189(14) 0.0287(9) Uani 1 1 d . . .
H50 H 0.1368 0.3178 -0.0476 0.034 Uiso 1 1 calc R . .
C51 C 0.2241(3) 0.3326(2) 0.02423(13) 0.0257(9) Uani 1 1 d . . .
C52 C 0.1598(2) 0.3035(2) 0.06747(13) 0.0239(8) Uani 1 1 d . . .
H52 H 0.0936 0.2825 0.0511 0.029 Uiso 1 1 calc R . .
C53 C 0.2701(2) 0.2639(2) 0.11700(13) 0.0225(8) Uani 1 1 d . . .
C54 C 0.2997(2) 0.2089(2) 0.14102(13) 0.0235(8) Uani 1 1 d . . .
H54 H 0.3629 0.2284 0.1556 0.028 Uiso 1 1 calc R . .
C55 C 0.2353(3) 0.1250(2) 0.14334(14) 0.0260(9) Uani 1 1 d . . .
C56 C 0.3495(3) 0.0761(2) 0.16677(16) 0.0352(10) Uani 1 1 d . . .
H56A H 0.3924 0.1230 0.1967 0.042 Uiso 1 1 calc R . .
H56B H 0.3694 0.0914 0.1305 0.042 Uiso 1 1 calc R . .
C57 C 0.3489(3) -0.0070(2) 0.17730(15) 0.0338(10) Uani 1 1 d . . .
H57A H 0.3003 -0.0545 0.1498 0.041 Uiso 1 1 calc R . .
H57B H 0.4089 -0.0047 0.1726 0.041 Uiso 1 1 calc R . .
C58 C 0.3306(3) -0.1023(3) 0.24403(16) 0.0387(10) Uani 1 1 d . . .
H58A H 0.3842 -0.1061 0.2318 0.046 Uiso 1 1 calc R . .
H58B H 0.2742 -0.1507 0.2222 0.046 Uiso 1 1 calc R . .
C59 C 0.3325(3) -0.1117(3) 0.30397(16) 0.0442(11) Uani 1 1 d . . .
H59A H 0.3438 -0.1617 0.3110 0.053 Uiso 1 1 calc R . .
H59B H 0.3839 -0.0594 0.3263 0.053 Uiso 1 1 calc R . .
C60 C 0.2310(3) -0.1721(3) 0.36682(16) 0.0433(12) Uani 1 1 d . . .
H60A H 0.2846 -0.1441 0.3974 0.052 Uiso 1 1 calc R . .
H60B H 0.2230 -0.2307 0.3547 0.052 Uiso 1 1 calc R . .
C61 C 0.1481(3) -0.1789(3) 0.38795(15) 0.0407(11) Uani 1 1 d . . .
H61A H 0.1433 -0.2047 0.4231 0.049 Uiso 1 1 calc R . .
H61B H 0.1524 -0.1206 0.3960 0.049 Uiso 1 1 calc R . .
C62 C -0.0155(3) -0.2429(2) 0.36071(15) 0.0362(11) Uani 1 1 d . . .
C63 C -0.0248(3) -0.2019(3) 0.40781(16) 0.0422(11) Uani 1 1 d . . .
H63 H 0.0278 -0.1640 0.4343 0.051 Uiso 1 1 calc R . .
C64 C -0.1134(3) -0.2167(3) 0.41640(17) 0.0434(11) Uani 1 1 d . . .
H64 H -0.1206 -0.1868 0.4482 0.052 Uiso 1 1 calc R . .
C65 C -0.1899(3) -0.2743(3) 0.37897(17) 0.0471(12) Uani 1 1 d . . .
H65 H -0.2496 -0.2848 0.3854 0.057 Uiso 1 1 calc R . .
C66 C -0.1800(3) -0.3169(3) 0.33194(17) 0.0443(12) Uani 1 1 d . . .
H66 H -0.2328 -0.3566 0.3062 0.053 Uiso 1 1 calc R . .
C67 C -0.0929(3) -0.3015(3) 0.32252(16) 0.0362(10) Uani 1 1 d . . .
C68 C -0.1504(3) -0.3927(3) 0.23403(16) 0.0468(13) Uani 1 1 d . . .
H68A H -0.1877 -0.3631 0.2225 0.056 Uiso 1 1 calc R . .
H68B H -0.1904 -0.4465 0.2480 0.056 Uiso 1 1 calc R . .
C69 C -0.1119(3) -0.4128(3) 0.18560(17) 0.0483(13) Uani 1 1 d . . .
H69A H -0.0619 -0.4270 0.1997 0.058 Uiso 1 1 calc R . .
H69B H -0.1608 -0.4646 0.1613 0.058 Uiso 1 1 calc R . .
C70 C 0.0100(3) -0.2740(3) 0.17682(16) 0.0373(10) Uani 1 1 d . . .
H70A H 0.0555 -0.2957 0.1868 0.045 Uiso 1 1 calc R . .
H70B H 0.0041 -0.2445 0.2113 0.045 Uiso 1 1 calc R . .
C71 C 0.0412(3) -0.2124(3) 0.13491(16) 0.0419(11) Uani 1 1 d . . .
H71A H 0.1062 -0.1693 0.1475 0.050 Uiso 1 1 calc R . .
H71B H 0.0365 -0.2441 0.0983 0.050 Uiso 1 1 calc R . .
C72 C -0.0135(3) -0.1302(2) 0.08004(15) 0.0402(11) Uani 1 1 d . . .
H72A H -0.0687 -0.1208 0.0733 0.048 Uiso 1 1 calc R . .
H72B H -0.0171 -0.1704 0.0479 0.048 Uiso 1 1 calc R . .
C73 C 0.0676(4) -0.0483(3) 0.08182(16) 0.0548(14) Uani 1 1 d . . .
H73A H 0.1228 -0.0581 0.0850 0.066 Uiso 1 1 calc R . .
H73B H 0.0626 -0.0249 0.0463 0.066 Uiso 1 1 calc R . .
C74 C 0.1427(2) 0.0966(2) 0.12268(13) 0.0246(9) Uani 1 1 d . . .
C75 C 0.1133(2) 0.1514(2) 0.09785(13) 0.0250(9) Uani 1 1 d . . .
H75 H 0.0502 0.1319 0.0830 0.030 Uiso 1 1 calc R . .
C76 C 0.1780(3) 0.2355(2) 0.09514(13) 0.0250(9) Uani 1 1 d . . .
C77 C 0.7593(3) -0.1693(2) 0.21136(15) 0.0325(10) Uani 1 1 d . . .
H77 H 0.7284 -0.1958 0.1745 0.039 Uiso 1 1 calc R . .
C78 C 0.8520(3) -0.1428(2) 0.22464(14) 0.0323(10) Uani 1 1 d . . .
H78 H 0.8849 -0.1510 0.1971 0.039 Uiso 1 1 calc R . .
C79 C 0.8982(3) -0.1037(2) 0.27898(14) 0.0268(9) Uani 1 1 d . . .
C80 C 0.8452(3) -0.0980(2) 0.31838(14) 0.0316(9) Uani 1 1 d . . .
H80 H 0.8733 -0.0748 0.3562 0.038 Uiso 1 1 calc R . .
C81 C 0.7531(3) -0.1258(2) 0.30279(15) 0.0340(10) Uani 1 1 d . . .
H81 H 0.7177 -0.1218 0.3300 0.041 Uiso 1 1 calc R . .
C82 C 1.0004(3) -0.0625(2) 0.29356(13) 0.0244(8) Uani 1 1 d . . .
C83 C 1.0568(3) -0.0548(2) 0.25327(14) 0.0292(9) Uani 1 1 d . . .
H83 H 1.0299 -0.0820 0.2159 0.035 Uiso 1 1 calc R . .
C84 C 1.1505(3) -0.0085(2) 0.26727(14) 0.0313(9) Uani 1 1 d . . .
H84 H 1.1880 -0.0033 0.2395 0.038 Uiso 1 1 calc R . .
C85 C 1.1388(3) 0.0205(2) 0.36021(14) 0.0300(9) Uani 1 1 d . . .
H85 H 1.1679 0.0460 0.3975 0.036 Uiso 1 1 calc R . .
C86 C 1.0452(3) -0.0252(2) 0.34824(14) 0.0309(10) Uani 1 1 d . . .
H86 H 1.0100 -0.0318 0.3774 0.037 Uiso 1 1 calc R . .
C87 C 1.2918(3) 0.0902(2) 0.33354(15) 0.0296(9) Uani 1 1 d . . .
H87A H 1.3177 0.0835 0.3707 0.035 Uiso 1 1 calc R . .
H87B H 1.3241 0.0771 0.3053 0.035 Uiso 1 1 calc R . .
C88 C 1.3038(2) 0.1809(2) 0.33339(14) 0.0276(9) Uani 1 1 d . . .
C89 C 1.3019(3) 0.2282(2) 0.38152(14) 0.0306(9) Uani 1 1 d . . .
H89 H 1.3011 0.2063 0.4162 0.037 Uiso 1 1 calc R . .
C90 C 1.3011(2) 0.3067(2) 0.37894(14) 0.0289(9) Uani 1 1 d . . .
H90 H 1.2994 0.3382 0.4119 0.035 Uiso 1 1 calc R . .
C91 C 1.3028(2) 0.3400(2) 0.32852(14) 0.0262(9) Uani 1 1 d . . .
C92 C 1.3103(3) 0.2961(2) 0.28136(14) 0.0314(10) Uani 1 1 d . . .
H92 H 1.3160 0.3204 0.2474 0.038 Uiso 1 1 calc R . .
C93 C 1.3095(3) 0.2164(2) 0.28356(14) 0.0331(10) Uani 1 1 d . . .
H93 H 1.3129 0.1858 0.2507 0.040 Uiso 1 1 calc R . .
C94 C 1.2921(3) 0.4215(2) 0.32567(15) 0.0299(9) Uani 1 1 d . . .
H94A H 1.3147 0.4572 0.3629 0.036 Uiso 1 1 calc R . .
H94B H 1.3290 0.4555 0.2987 0.036 Uiso 1 1 calc R . .
C95 C 1.1398(3) 0.4020(2) 0.34532(14) 0.0276(9) Uani 1 1 d . . .
H95 H 1.1674 0.4240 0.3833 0.033 Uiso 1 1 calc R . .
C96 C 1.0464(3) 0.3741(2) 0.32932(13) 0.0261(9) Uani 1 1 d . . .
H96 H 1.0100 0.3767 0.3562 0.031 Uiso 1 1 calc R . .
C97 C 1.0058(2) 0.3419(2) 0.27317(13) 0.0243(9) Uani 1 1 d . . .
C98 C 1.0622(3) 0.3405(2) 0.23559(13) 0.0280(9) Uani 1 1 d . . .
H98 H 1.0368 0.3196 0.1972 0.034 Uiso 1 1 calc R . .
C99 C 1.1537(3) 0.3685(2) 0.25313(14) 0.0314(10) Uani 1 1 d . . .
H99 H 1.1914 0.3673 0.2266 0.038 Uiso 1 1 calc R . .
C100 C 0.9050(3) 0.3071(2) 0.25475(13) 0.0246(9) Uani 1 1 d . . .
C101 C 0.8447(3) 0.2980(2) 0.29294(14) 0.0277(9) Uani 1 1 d . . .
H101 H 0.8688 0.3232 0.3309 0.033 Uiso 1 1 calc R . .
C102 C 0.7508(3) 0.2529(2) 0.27580(14) 0.0316(10) Uani 1 1 d . . .
H102 H 0.7105 0.2466 0.3020 0.038 Uiso 1 1 calc R . .
C103 C 0.7713(3) 0.2317(3) 0.18334(14) 0.0330(10) Uani 1 1 d . . .
H103 H 0.7450 0.2103 0.1451 0.040 Uiso 1 1 calc R . .
C104 C 0.8654(3) 0.2766(2) 0.19836(14) 0.0335(10) Uani 1 1 d . . .
H104 H 0.9035 0.2869 0.1705 0.040 Uiso 1 1 calc R . .
C105 C 0.6158(3) 0.1529(2) 0.20651(15) 0.0330(10) Uani 1 1 d . . .
H10A H 0.5918 0.1560 0.1678 0.040 Uiso 1 1 calc R . .
H10B H 0.5793 0.1655 0.2321 0.040 Uiso 1 1 calc R . .
C106 C 0.6084(3) 0.0639(2) 0.21099(14) 0.0296(9) Uani 1 1 d . . .
C107 C 0.6257(3) 0.0192(2) 0.16843(15) 0.0320(10) Uani 1 1 d . . .
H107 H 0.6374 0.0425 0.1344 0.038 Uiso 1 1 calc R . .
C108 C 0.6261(2) -0.0588(2) 0.17458(14) 0.0315(10) Uani 1 1 d . . .
H108 H 0.6381 -0.0887 0.1450 0.038 Uiso 1 1 calc R . .
C109 C 0.6086(2) -0.0934(2) 0.22478(15) 0.0296(9) Uani 1 1 d . . .
C110 C 0.5880(3) -0.0505(2) 0.26687(15) 0.0318(10) Uani 1 1 d . . .
H110 H 0.5737 -0.0749 0.3003 0.038 Uiso 1 1 calc R . .
C111 C 0.5881(3) 0.0279(2) 0.26032(15) 0.0342(10) Uani 1 1 d . . .
H111 H 0.5745 0.0573 0.2894 0.041 Uiso 1 1 calc R . .
C112 C 0.6131(3) -0.1773(2) 0.23283(16) 0.0340(10) Uani 1 1 d . . .
H11A H 0.5772 -0.2045 0.2621 0.041 Uiso 1 1 calc R . .
H11B H 0.5862 -0.2178 0.1975 0.041 Uiso 1 1 calc R . .
N5 N 0.4708(3) 0.1949(3) 0.63152(17) 0.0574(12) Uani 1 1 d . . .
C113 C 0.4762(3) 0.1484(3) 0.59868(19) 0.0476(13) Uani 1 1 d . . .
C114 C 0.4832(4) 0.0896(3) 0.5571(2) 0.0626(15) Uani 1 1 d . . .
H11C H 0.4347 0.0744 0.5246 0.094 Uiso 1 1 calc R . .
H11D H 0.4760 0.0373 0.5729 0.094 Uiso 1 1 calc R . .
H11E H 0.5435 0.1172 0.5454 0.094 Uiso 1 1 calc R . .
N6 N 0.4801(3) 0.0448(3) 0.07465(15) 0.0637(13) Uani 1 1 d . . .
C115 C 0.5148(4) 0.0895(4) 0.04388(18) 0.0544(13) Uani 1 1 d . . .
C116 C 0.5609(4) 0.1466(4) 0.0046(2) 0.0812(19) Uani 1 1 d . . .
H11F H 0.5865 0.2068 0.0220 0.122 Uiso 1 1 calc R . .
H11G H 0.5167 0.1367 -0.0291 0.122 Uiso 1 1 calc R . .
H11H H 0.6107 0.1349 -0.0054 0.122 Uiso 1 1 calc R . .
N7 N 0.5003(3) 0.5249(3) 0.4171(2) 0.0774(14) Uani 1 1 d . . .
C117 C 0.5440(3) 0.5922(3) 0.4425(2) 0.0533(13) Uani 1 1 d . . .
C118 C 0.5980(3) 0.6786(3) 0.47321(19) 0.0567(14) Uani 1 1 d . . .
H11I H 0.5982 0.7212 0.4490 0.085 Uiso 1 1 calc R . .
H11J H 0.6613 0.6884 0.4852 0.085 Uiso 1 1 calc R . .
H11K H 0.5710 0.6844 0.5061 0.085 Uiso 1 1 calc R . .
N8 N 0.7276(3) 0.4498(3) 0.33180(18) 0.0836(17) Uani 1 1 d . . .
C119 C 0.6499(4) 0.4159(3) 0.32451(18) 0.0564(14) Uani 1 1 d . . .
C120 C 0.5512(3) 0.3736(3) 0.3142(2) 0.0626(15) Uani 1 1 d . . .
H12A H 0.5289 0.3775 0.2758 0.094 Uiso 1 1 calc R . .
H12B H 0.5284 0.4014 0.3404 0.094 Uiso 1 1 calc R . .
H12C H 0.5288 0.3127 0.3192 0.094 Uiso 1 1 calc R . .
N9 N 0.7793(3) 0.8762(3) 0.09410(17) 0.0751(15) Uani 1 1 d . . .
C121 C 0.7419(3) 0.8724(3) 0.05098(17) 0.0478(12) Uani 1 1 d . . .
C122 C 0.6953(4) 0.8691(3) -0.00363(18) 0.0667(16) Uani 1 1 d . . .
H12D H 0.6890 0.9221 -0.0057 0.100 Uiso 1 1 calc R . .
H12E H 0.6341 0.8193 -0.0106 0.100 Uiso 1 1 calc R . .
H12F H 0.7309 0.8635 -0.0319 0.100 Uiso 1 1 calc R . .
N10 N 0.5378(3) 0.7340(3) 0.08842(15) 0.0522(10) Uani 1 1 d . . .
C123 C 0.4678(3) 0.6825(3) 0.06508(17) 0.0432(11) Uani 1 1 d . . .
C124 C 0.3790(4) 0.6152(3) 0.03622(19) 0.0596(15) Uani 1 1 d . . .
H12G H 0.3699 0.5593 0.0471 0.089 Uiso 1 1 calc R . .
H12H H 0.3775 0.6132 -0.0043 0.089 Uiso 1 1 calc R . .
H12I H 0.3298 0.6278 0.0465 0.089 Uiso 1 1 calc R . .

loop_
_atom_site_aniso_label
_atom_site_aniso_U_11
_atom_site_aniso_U_22
_atom_site_aniso_U_33
_atom_site_aniso_U_23
_atom_site_aniso_U_13
_atom_site_aniso_U_12
P1 0.0340(6) 0.0323(6) 0.0473(6) 0.0068(5) 0.0064(5) 0.0160(5)
P2 0.0318(6) 0.0440(6) 0.0334(5) -0.0018(5) 0.0041(4) 0.0173(5)
P3 0.0444(7) 0.0407(6) 0.0333(5) 0.0069(5) 0.0132(5) 0.0219(5)
P4 0.0570(8) 0.0374(6) 0.0264(5) 0.0061(5) 0.0073(5) 0.0205(6)
F1 0.089(2) 0.094(2) 0.090(2) -0.0226(18) -0.0050(18) 0.074(2)
F2 0.084(2) 0.115(3) 0.0781(19) 0.0073(19) 0.0281(17) 0.073(2)
F3 0.063(3) 0.105(4) 0.061(3) -0.012(3) -0.016(2) 0.042(3)
F4 0.070(3) 0.058(3) 0.098(4) 0.044(3) 0.027(3) 0.019(2)
F5 0.053(3) 0.077(4) 0.067(3) -0.017(3) -0.019(2) 0.032(3)
F6 0.077(3) 0.059(3) 0.106(4) 0.043(3) 0.048(3) 0.041(3)
F3' 0.079(7) 0.081(6) 0.069(5) 0.008(5) -0.011(5) 0.055(5)
F4' 0.059(5) 0.057(5) 0.116(7) 0.015(6) 0.015(5) 0.015(4)
F5' 0.093(7) 0.090(7) 0.065(5) 0.035(5) -0.007(5) 0.041(5)
F6' 0.043(5) 0.036(4) 0.071(6) -0.007(5) 0.012(5) 0.015(3)
F7 0.0636(19) 0.0667(19) 0.0740(18) -0.0106(15) 0.0066(15) 0.0446(16)
F8 0.0473(16) 0.0546(16) 0.0595(15) 0.0119(14) -0.0002(12) 0.0050(13)
F9 0.068(2) 0.097(2) 0.0567(15) -0.0229(15) -0.0076(14) 0.0610(18)
F10 0.0363(15) 0.079(2) 0.0655(16) 0.0222(16) 0.0062(12) 0.0019(14)
F11 0.0474(16) 0.0669(17) 0.0414(13) 0.0052(13) -0.0023(11) 0.0238(14)
F12 0.0457(15) 0.0638(17) 0.0348(12) -0.0047(12) -0.0020(10) 0.0202(13)
F13 0.071(2) 0.0572(17) 0.0767(18) 0.0190(15) 0.0320(15) 0.0451(15)
F14 0.0578(18) 0.0604(17) 0.0498(14) 0.0028(13) -0.0100(12) 0.0225(14)
F15 0.0653(18) 0.0488(15) 0.0446(13) 0.0006(12) 0.0104(12) 0.0364(14)
F16 0.076(2) 0.0703(18) 0.0378(12) -0.0108(13) -0.0013(12) 0.0398(16)
F17 0.077(2) 0.0653(18) 0.0665(16) 0.0321(15) 0.0426(15) 0.0351(16)
F18 0.0610(17) 0.0472(15) 0.0565(14) 0.0129(13) 0.0311(13) 0.0204(13)
F19 0.088(2) 0.085(2) 0.0351(12) 0.0109(14) 0.0039(13) 0.0603(18)
F20 0.0658(18) 0.0474(15) 0.0429(13) -0.0080(12) 0.0045(12) 0.0236(14)
F21 0.0529(16) 0.0525(15) 0.0479(13) 0.0217(13) 0.0091(12) 0.0223(13)
F22 0.077(2) 0.0481(15) 0.0438(13) -0.0050(12) 0.0097(13) 0.0294(14)
F23 0.076(2) 0.0582(17) 0.0487(14) 0.0265(13) 0.0299(13) 0.0271(15)
F24 0.0492(15) 0.0638(17) 0.0348(11) 0.0105(12) 0.0087(11) 0.0224(13)
O1 0.0256(14) 0.0314(14) 0.0285(12) 0.0013(11) 0.0071(10) 0.0151(11)
O2 0.0305(15) 0.0295(14) 0.0333(13) 0.0040(12) 0.0114(11) 0.0146(12)
O3 0.0402(16) 0.0276(14) 0.0247(12) 0.0010(11) 0.0080(11) 0.0176(12)
O4 0.0256(14) 0.0325(14) 0.0285(12) -0.0024(11) 0.0072(10) 0.0133(12)
O5 0.0281(14) 0.0281(13) 0.0302(12) 0.0022(11) 0.0041(11) 0.0117(12)
O6 0.0305(15) 0.0275(13) 0.0306(12) -0.0039(11) 0.0040(11) 0.0126(12)
O7 0.0373(16) 0.0290(14) 0.0252(12) -0.0001(11) 0.0042(11) 0.0064(12)
O8 0.0343(16) 0.0421(16) 0.0225(11) -0.0003(12) 0.0045(11) 0.0202(13)
O9 0.0213(13) 0.0279(13) 0.0234(11) 0.0027(11) 0.0007(10) 0.0122(11)
O10 0.0403(18) 0.0495(18) 0.0466(15) 0.0027(15) 0.0061(13) 0.0309(15)
O11 0.0225(14) 0.0264(13) 0.0286(12) 0.0029(11) 0.0042(10) 0.0116(11)
O12 0.0484(19) 0.0346(16) 0.0487(16) -0.0008(14) -0.0084(14) 0.0116(14)
O13 0.0272(15) 0.0291(14) 0.0373(13) 0.0092(12) 0.0086(11) 0.0174(12)
O14 0.0446(17) 0.0278(14) 0.0328(13) 0.0048(12) 0.0097(12) 0.0231(13)
O15 0.0415(17) 0.0448(17) 0.0450(15) 0.0185(14) 0.0150(13) 0.0273(14)
O16 0.0350(17) 0.0420(17) 0.0433(15) 0.0017(14) 0.0056(13) 0.0133(14)
O17 0.0395(17) 0.0388(16) 0.0384(14) 0.0053(13) 0.0019(12) 0.0139(14)
O18 0.060(2) 0.0347(16) 0.0384(15) 0.0069(14) -0.0026(14) 0.0141(15)
O19 0.0412(16) 0.0247(13) 0.0320(13) 0.0042(11) 0.0104(11) 0.0138(12)
O20 0.0349(15) 0.0196(12) 0.0314(12) 0.0023(11) 0.0115(11) 0.0077(11)
N1 0.0296(18) 0.0262(16) 0.0318(15) 0.0071(14) 0.0043(13) 0.0128(14)
N2 0.0269(17) 0.0241(16) 0.0283(14) 0.0039(13) 0.0043(13) 0.0153(14)
N3 0.0269(17) 0.0209(15) 0.0299(15) 0.0045(13) 0.0013(13) 0.0112(13)
N4 0.0281(18) 0.0280(17) 0.0311(15) 0.0059(14) 0.0036(13) 0.0166(14)
C1 0.030(2) 0.030(2) 0.0329(18) 0.0048(17) 0.0049(16) 0.0190(17)
C2 0.034(2) 0.026(2) 0.0351(19) 0.0046(17) 0.0090(16) 0.0171(17)
C3 0.032(2) 0.033(2) 0.0305(18) 0.0003(17) 0.0122(16) 0.0173(18)
C4 0.035(2) 0.033(2) 0.0235(17) 0.0000(16) 0.0088(15) 0.0124(18)
C5 0.034(2) 0.028(2) 0.0329(18) 0.0059(17) 0.0082(16) 0.0171(17)
C6 0.027(2) 0.0267(19) 0.0337(18) 0.0050(17) 0.0074(16) 0.0118(16)
C7 0.034(2) 0.0230(18) 0.0231(16) 0.0038(15) 0.0056(15) 0.0165(16)
C8 0.033(2) 0.0259(19) 0.0283(17) 0.0020(16) 0.0033(16) 0.0150(17)
C9 0.039(2) 0.027(2) 0.0316(18) 0.0022(17) 0.0020(17) 0.0154(18)
C10 0.045(3) 0.030(2) 0.0295(18) 0.0026(17) 0.0082(17) 0.0208(19)
C11 0.028(2) 0.028(2) 0.0383(19) 0.0085(18) 0.0111(16) 0.0153(17)
C12 0.031(2) 0.0182(17) 0.0295(17) 0.0035(16) 0.0028(15) 0.0105(16)
C13 0.034(2) 0.0253(19) 0.0364(19) 0.0066(17) 0.0020(17) 0.0136(17)
C14 0.029(2) 0.029(2) 0.0307(18) 0.0032(17) 0.0061(16) 0.0088(17)
C15 0.032(2) 0.031(2) 0.0291(17) -0.0005(17) 0.0061(16) 0.0178(18)
C16 0.039(2) 0.030(2) 0.0285(18) 0.0015(17) 0.0053(16) 0.0171(18)
C17 0.029(2) 0.028(2) 0.0229(16) -0.0043(16) -0.0013(15) 0.0085(17)
C18 0.024(2) 0.032(2) 0.0303(18) -0.0045(17) -0.0010(15) 0.0092(17)
C19 0.031(2) 0.0194(18) 0.0235(16) 0.0003(15) 0.0040(15) 0.0120(16)
C20 0.024(2) 0.0218(18) 0.0312(18) -0.0004(16) 0.0005(15) 0.0099(16)
C21 0.030(2) 0.0152(17) 0.0293(17) 0.0029(15) 0.0033(15) 0.0126(15)
C22 0.027(2) 0.0214(18) 0.0237(16) 0.0008(15) 0.0021(14) 0.0121(16)
C23 0.0225(19) 0.0203(18) 0.0344(18) 0.0034(16) 0.0053(15) 0.0095(15)
C24 0.024(2) 0.0214(18) 0.0276(17) 0.0008(15) 0.0066(15) 0.0104(15)
C25 0.0213(19) 0.0233(18) 0.0262(16) -0.0006(15) 0.0021(14) 0.0094(15)
C26 0.033(2) 0.0209(18) 0.0245(16) 0.0009(15) 0.0055(15) 0.0152(16)
C27 0.032(2) 0.0265(19) 0.0317(18) 0.0027(16) 0.0086(16) 0.0135(17)
C28 0.047(3) 0.0242(19) 0.0340(19) 0.0052(17) 0.0156(18) 0.0147(19)
C29 0.052(3) 0.032(2) 0.0330(19) 0.0073(18) 0.0075(19) 0.026(2)
C30 0.043(2) 0.029(2) 0.0259(17) 0.0015(16) 0.0057(16) 0.0221(18)
C31 0.033(2) 0.0244(19) 0.0262(17) 0.0005(16) 0.0041(15) 0.0157(17)
C32 0.026(2) 0.0240(18) 0.0262(17) -0.0006(15) 0.0038(15) 0.0135(16)
C33 0.026(2) 0.0224(18) 0.0236(16) 0.0045(15) 0.0043(14) 0.0133(16)
C34 0.023(2) 0.0249(18) 0.0201(15) 0.0068(15) 0.0024(14) 0.0088(16)
C35 0.027(2) 0.0201(17) 0.0238(16) 0.0050(15) 0.0053(14) 0.0127(16)
C36 0.024(2) 0.0201(17) 0.0265(16) 0.0049(15) 0.0064(14) 0.0091(15)
C37 0.0196(19) 0.0230(18) 0.0247(16) 0.0024(15) 0.0025(14) 0.0080(15)
C38 0.023(2) 0.0201(17) 0.0225(16) 0.0007(15) 0.0042(14) 0.0063(15)
C39 0.039(2) 0.036(2) 0.0276(17) 0.0066(17) 0.0012(16) 0.0206(19)
C40 0.033(2) 0.032(2) 0.038(2) -0.0002(18) -0.0070(17) 0.0182(19)
C41 0.058(3) 0.093(4) 0.054(3) 0.026(3) 0.020(2) 0.051(3)
C42 0.026(2) 0.030(2) 0.0342(18) 0.0029(17) 0.0080(16) 0.0109(17)
C43 0.028(2) 0.040(2) 0.048(2) 0.005(2) 0.0065(18) 0.0129(19)
C44 0.049(3) 0.050(3) 0.046(2) -0.014(2) -0.008(2) 0.021(2)
C45 0.027(2) 0.0249(19) 0.0263(17) 0.0061(16) 0.0040(15) 0.0122(16)
C46 0.032(2) 0.0202(18) 0.0266(17) 0.0032(15) 0.0068(15) 0.0137(16)
C47 0.032(2) 0.030(2) 0.0363(19) 0.0088(18) 0.0105(17) 0.0157(18)
C48 0.050(3) 0.037(2) 0.0316(19) 0.0125(19) 0.0181(19) 0.021(2)
C49 0.047(3) 0.037(2) 0.0243(17) 0.0041(18) 0.0046(17) 0.019(2)
C50 0.034(2) 0.0254(19) 0.0286(17) 0.0016(16) 0.0038(16) 0.0162(17)
C51 0.033(2) 0.0214(18) 0.0260(17) 0.0043(15) 0.0088(15) 0.0147(16)
C52 0.025(2) 0.0211(18) 0.0230(16) 0.0005(15) 0.0034(14) 0.0090(15)
C53 0.027(2) 0.0214(18) 0.0222(15) 0.0028(15) 0.0081(14) 0.0123(16)
C54 0.0214(19) 0.0267(19) 0.0248(16) 0.0055(16) 0.0054(14) 0.0124(16)
C55 0.030(2) 0.0225(18) 0.0298(17) 0.0080(16) 0.0098(15) 0.0144(16)
C56 0.034(2) 0.034(2) 0.045(2) 0.0159(19) 0.0159(18) 0.0184(19)
C57 0.039(2) 0.036(2) 0.0361(19) 0.0079(19) 0.0123(17) 0.0238(19)
C58 0.040(3) 0.039(2) 0.047(2) 0.013(2) 0.0098(19) 0.025(2)
C59 0.046(3) 0.053(3) 0.047(2) 0.014(2) 0.017(2) 0.031(2)
C60 0.047(3) 0.039(2) 0.045(2) 0.013(2) 0.003(2) 0.021(2)
C61 0.038(3) 0.042(2) 0.037(2) 0.008(2) 0.0028(18) 0.014(2)
C62 0.041(3) 0.029(2) 0.035(2) 0.0110(18) 0.0067(18) 0.0114(19)
C63 0.046(3) 0.043(2) 0.038(2) 0.012(2) 0.0088(19) 0.018(2)
C64 0.049(3) 0.047(3) 0.043(2) 0.011(2) 0.009(2) 0.029(2)
C65 0.048(3) 0.051(3) 0.048(2) 0.011(2) 0.011(2) 0.027(2)
C66 0.039(3) 0.045(3) 0.046(2) 0.010(2) 0.0020(19) 0.017(2)
C67 0.041(3) 0.032(2) 0.040(2) 0.0109(19) 0.0052(18) 0.0195(19)
C68 0.048(3) 0.036(2) 0.040(2) 0.005(2) -0.007(2) 0.008(2)
C69 0.064(3) 0.033(2) 0.042(2) 0.007(2) -0.002(2) 0.020(2)
C70 0.034(2) 0.040(2) 0.038(2) 0.0024(19) 0.0019(17) 0.0179(19)
C71 0.038(3) 0.045(3) 0.043(2) 0.006(2) 0.0066(19) 0.020(2)
C72 0.053(3) 0.026(2) 0.034(2) 0.0033(18) 0.0088(19) 0.011(2)
C73 0.076(4) 0.035(2) 0.036(2) -0.001(2) 0.011(2) 0.009(2)
C74 0.028(2) 0.0170(17) 0.0272(17) 0.0036(15) 0.0067(15) 0.0082(15)
C75 0.0226(19) 0.0251(18) 0.0241(16) 0.0009(15) 0.0020(14) 0.0087(16)
C76 0.031(2) 0.0245(18) 0.0222(16) 0.0035(15) 0.0049(15) 0.0143(16)
C77 0.033(2) 0.028(2) 0.0300(18) 0.0012(17) 0.0030(16) 0.0094(18)
C78 0.032(2) 0.032(2) 0.0298(18) 0.0018(17) 0.0056(16) 0.0126(18)
C79 0.029(2) 0.0237(19) 0.0310(17) 0.0046(16) 0.0024(15) 0.0157(16)
C80 0.036(2) 0.038(2) 0.0264(17) 0.0038(17) 0.0072(16) 0.0217(19)
C81 0.036(2) 0.036(2) 0.0338(19) 0.0084(18) 0.0108(17) 0.0186(19)
C82 0.032(2) 0.0180(17) 0.0267(17) 0.0030(15) 0.0044(15) 0.0149(16)
C83 0.031(2) 0.030(2) 0.0248(17) -0.0032(16) 0.0047(15) 0.0124(17)
C84 0.038(2) 0.029(2) 0.0279(17) -0.0001(16) 0.0080(16) 0.0159(18)
C85 0.037(2) 0.025(2) 0.0267(17) 0.0037(16) 0.0034(16) 0.0134(17)
C86 0.040(2) 0.0260(19) 0.0272(17) 0.0062(16) 0.0077(16) 0.0146(18)
C87 0.028(2) 0.0281(19) 0.0323(18) 0.0036(17) 0.0010(15) 0.0136(17)
C88 0.0180(19) 0.0279(19) 0.0359(19) 0.0025(17) -0.0001(15) 0.0109(16)
C89 0.035(2) 0.031(2) 0.0253(17) 0.0018(17) 0.0029(16) 0.0154(18)
C90 0.030(2) 0.0252(19) 0.0276(17) -0.0016(16) 0.0013(15) 0.0110(17)
C91 0.0219(19) 0.0220(18) 0.0317(18) 0.0016(16) 0.0020(15) 0.0082(16)
C92 0.036(2) 0.030(2) 0.0298(18) 0.0057(17) 0.0055(16) 0.0159(18)
C93 0.039(2) 0.032(2) 0.0293(18) -0.0036(17) 0.0034(16) 0.0192(19)
C94 0.028(2) 0.0231(18) 0.0331(18) -0.0002(16) -0.0013(16) 0.0094(16)
C95 0.036(2) 0.0255(19) 0.0232(16) 0.0017(16) 0.0028(15) 0.0166(17)
C96 0.034(2) 0.0261(19) 0.0258(16) 0.0042(16) 0.0070(15) 0.0202(17)
C97 0.030(2) 0.0170(17) 0.0290(17) 0.0066(15) 0.0081(15) 0.0119(16)
C98 0.034(2) 0.0247(19) 0.0221(16) 0.0013(16) 0.0051(15) 0.0108(17)
C99 0.039(2) 0.030(2) 0.0257(17) 0.0037(16) 0.0068(16) 0.0162(18)
C100 0.030(2) 0.0199(18) 0.0238(16) 0.0011(15) 0.0019(15) 0.0127(16)
C101 0.030(2) 0.0244(19) 0.0274(17) 0.0026(16) 0.0043(15) 0.0115(17)
C102 0.039(2) 0.035(2) 0.0245(17) 0.0059(17) 0.0074(16) 0.0195(19)
C103 0.038(2) 0.039(2) 0.0249(17) 0.0006(17) 0.0015(16) 0.0218(19)
C104 0.036(2) 0.039(2) 0.0270(17) 0.0059(18) 0.0056(16) 0.0172(19)
C105 0.025(2) 0.034(2) 0.0374(19) -0.0015(18) -0.0004(16) 0.0137(18)
C106 0.026(2) 0.030(2) 0.0298(18) -0.0027(17) -0.0023(15) 0.0135(17)
C107 0.031(2) 0.035(2) 0.0315(18) 0.0045(18) 0.0058(16) 0.0164(18)
C108 0.027(2) 0.031(2) 0.0313(18) -0.0041(17) 0.0016(15) 0.0099(17)
C109 0.021(2) 0.029(2) 0.0368(19) 0.0005(17) 0.0003(16) 0.0112(16)
C110 0.029(2) 0.033(2) 0.0363(19) 0.0058(18) 0.0072(16) 0.0165(18)
C111 0.032(2) 0.034(2) 0.0337(19) -0.0006(18) 0.0074(16) 0.0128(18)
C112 0.024(2) 0.030(2) 0.044(2) 0.0041(18) 0.0027(17) 0.0099(17)
N5 0.050(3) 0.044(2) 0.060(2) 0.011(2) 0.004(2) 0.006(2)
C113 0.047(3) 0.046(3) 0.043(2) 0.014(2) 0.009(2) 0.014(2)
C114 0.059(3) 0.073(4) 0.056(3) 0.017(3) 0.018(2) 0.028(3)
N6 0.068(3) 0.094(3) 0.042(2) 0.013(2) 0.012(2) 0.048(3)
C115 0.068(4) 0.077(4) 0.034(2) 0.006(2) 0.010(2) 0.046(3)
C116 0.104(5) 0.083(4) 0.063(3) 0.027(3) 0.025(3) 0.043(4)
N7 0.054(3) 0.063(3) 0.103(4) -0.018(3) 0.002(3) 0.023(2)
C117 0.045(3) 0.061(3) 0.054(3) 0.002(3) 0.006(2) 0.026(3)
C118 0.052(3) 0.055(3) 0.058(3) -0.005(2) -0.001(2) 0.024(3)
N8 0.060(3) 0.091(4) 0.060(3) 0.008(3) -0.009(2) 0.004(3)
C119 0.053(3) 0.057(3) 0.044(2) 0.005(2) 0.000(2) 0.013(3)
C120 0.050(3) 0.057(3) 0.078(3) 0.019(3) 0.012(3) 0.020(3)
N9 0.069(3) 0.092(4) 0.059(3) 0.030(3) 0.013(2) 0.030(3)
C121 0.055(3) 0.056(3) 0.038(2) 0.008(2) 0.017(2) 0.028(2)
C122 0.079(4) 0.069(4) 0.042(2) 0.008(3) 0.010(2) 0.025(3)
N10 0.055(3) 0.056(3) 0.052(2) 0.006(2) 0.016(2) 0.030(2)
C123 0.059(3) 0.044(3) 0.040(2) 0.010(2) 0.017(2) 0.032(2)
C124 0.072(4) 0.049(3) 0.053(3) -0.002(2) -0.004(2) 0.028(3)

loop_
_atom_type_symbol
_atom_type_description
_atom_type_scat_dispersion_real
_atom_type_scat_dispersion_imag
_atom_type_scat_source
C C 0.0033 0.0016 'International Tables Vol C Tables 4.2.6.8 and 6.1.1.4'
H H 0.0000 0.0000 'International Tables Vol C Tables 4.2.6.8 and 6.1.1.4'
N N 0.0061 0.0033 'International Tables Vol C Tables 4.2.6.8 and 6.1.1.4'
O O 0.0106 0.0060 'International Tables Vol C Tables 4.2.6.8 and 6.1.1.4'
F F 0.0171 0.0103 'International Tables Vol C Tables 4.2.6.8 and 6.1.1.4'
P P 0.1023 0.0942 'International Tables Vol C Tables 4.2.6.8 and 6.1.1.4'

loop_
_geom_angle_atom_site_label_1
_geom_angle_atom_site_label_2
_geom_angle_atom_site_label_3
_geom_angle
_geom_angle_site_symmetry_1
_geom_angle_site_symmetry_3
_geom_angle_publ_flag
F5' P1 F3 149.0(5) . . ?
F5' P1 F6 118.8(5) . . ?
F3 P1 F6 91.5(3) . . ?
F5' P1 F4' 90.1(6) . . ?
F3 P1 F4' 59.5(5) . . ?
F6 P1 F4' 143.6(5) . . ?
F5' P1 F6' 92.9(6) . . ?
F3 P1 F6' 118.0(4) . . ?
F6 P1 F6' 31.6(3) . . ?
F4' P1 F6' 174.9(6) . . ?
F5' P1 F1 83.9(6) . . ?
F3 P1 F1 93.5(3) . . ?
F6 P1 F1 84.2(3) . . ?
F4' P1 F1 76.8(5) . . ?
F6' P1 F1 99.3(4) . . ?
F5' P1 F4 59.5(5) . . ?
F3 P1 F4 90.3(3) . . ?
F6 P1 F4 177.7(3) . . ?
F4' P1 F4 38.7(4) . . ?
F6' P1 F4 146.1(4) . . ?
F1 P1 F4 97.0(3) . . ?
F5' P1 F2 96.7(6) . . ?
F3 P1 F2 86.9(3) . . ?
F6 P1 F2 93.8(3) . . ?
F4' P1 F2 105.1(5) . . ?
F6' P1 F2 78.8(4) . . ?
F1 P1 F2 177.98(19) . . ?
F4 P1 F2 84.9(3) . . ?
F5' P1 F5 30.1(5) . . ?
F3 P1 F5 176.9(3) . . ?
F6 P1 F5 90.1(3) . . ?
F4' P1 F5 120.0(5) . . ?
F6' P1 F5 62.8(4) . . ?
F1 P1 F5 89.2(2) . . ?
F4 P1 F5 88.0(3) . . ?
F2 P1 F5 90.4(2) . . ?
F5' P1 F3' 174.7(8) . . ?
F3 P1 F3' 31.3(4) . . ?
F6 P1 F3' 60.3(5) . . ?
F4' P1 F3' 88.9(6) . . ?
F6' P1 F3' 87.8(5) . . ?
F1 P1 F3' 90.8(5) . . ?
F4 P1 F3' 121.6(5) . . ?
F2 P1 F3' 88.6(5) . . ?
F5 P1 F3' 150.2(5) . . ?
F7 P2 F10 90.65(17) . . ?
F7 P2 F8 89.86(17) . . ?
F10 P2 F8 179.33(18) . . ?
F7 P2 F12 90.82(16) . . ?
F10 P2 F12 89.87(14) . . ?
F8 P2 F12 90.56(13) . . ?
F7 P2 F11 89.74(16) . . ?
F10 P2 F11 89.79(14) . . ?
F8 P2 F11 89.77(14) . . ?
F12 P2 F11 179.35(17) . . ?
F7 P2 F9 179.34(17) . . ?
F10 P2 F9 89.94(18) . . ?
F8 P2 F9 89.55(17) . . ?
F12 P2 F9 89.49(15) . . ?
F11 P2 F9 89.95(15) . . ?
F14 P3 F17 90.63(15) . . ?
F14 P3 F15 90.54(15) . . ?
F17 P3 F15 90.08(15) . . ?
F14 P3 F16 178.94(16) . . ?
F17 P3 F16 90.42(15) . . ?
F15 P3 F16 89.57(15) . . ?
F14 P3 F18 89.73(14) . . ?
F17 P3 F18 179.20(18) . . ?
F15 P3 F18 90.63(15) . . ?
F16 P3 F18 89.22(15) . . ?
F14 P3 F13 90.23(16) . . ?
F17 P3 F13 90.15(16) . . ?
F15 P3 F13 179.19(17) . . ?
F16 P3 F13 89.65(16) . . ?
F18 P3 F13 89.14(14) . . ?
F22 P4 F19 90.17(15) . . ?
F22 P4 F20 178.41(17) . . ?
F19 P4 F20 91.28(16) . . ?
F22 P4 F21 89.82(15) . . ?
F19 P4 F21 179.33(16) . . ?
F20 P4 F21 88.72(15) . . ?
F22 P4 F23 89.79(15) . . ?
F19 P4 F23 89.30(14) . . ?
F20 P4 F23 89.57(15) . . ?
F21 P4 F23 90.02(14) . . ?
F22 P4 F24 89.97(14) . . ?
F19 P4 F24 90.70(15) . . ?
F20 P4 F24 90.67(15) . . ?
F21 P4 F24 89.97(13) . . ?
F23 P4 F24 179.75(18) . . ?
C24 O1 C1 117.5(2) . . ?
C2 O2 C3 110.5(3) . . ?
C5 O3 C4 113.4(2) . . ?
C7 O4 C6 119.4(3) . . ?
C12 O5 C13 117.6(3) . . ?
C15 O6 C14 109.9(3) . . ?
C16 O7 C17 112.6(3) . . ?
C19 O8 C18 117.4(3) . . ?
C34 O9 C39 113.0(2) . . ?
C40 O10 C41 110.9(3) . . ?
C37 O11 C42 114.9(2) . . ?
C43 O12 C44 113.9(3) . . ?
C55 O13 C56 117.2(3) . . ?
C57 O14 C58 112.5(3) . . ?
C60 O15 C59 111.8(3) . . ?
C62 O16 C61 116.6(3) . . ?
C67 O17 C68 117.8(4) . . ?
C70 O18 C69 115.0(3) . . ?
C71 O19 C72 114.8(3) . . ?
C74 O20 C73 113.4(3) . . ?
C81 N1 C77 120.1(3) . . ?
C81 N1 C112 119.5(3) . . ?
C77 N1 C112 120.3(3) . . ?
C85 N2 C84 120.7(3) . . ?
C85 N2 C87 118.8(3) . . ?
C84 N2 C87 120.3(3) . . ?
C95 N3 C99 119.9(3) . . ?
C95 N3 C94 120.6(3) . . ?
C99 N3 C94 119.4(3) . . ?
C102 N4 C103 120.9(3) . . ?
C102 N4 C105 119.4(3) . . ?
C103 N4 C105 119.3(3) . . ?
O1 C1 C2 109.0(3) . . ?
O1 C1 H1A 109.9 . . ?
C2 C1 H1A 109.9 . . ?
O1 C1 H1B 109.9 . . ?
C2 C1 H1B 109.9 . . ?
H1A C1 H1B 108.3 . . ?
O2 C2 C1 110.0(3) . . ?
O2 C2 H2A 109.7 . . ?
C1 C2 H2A 109.7 . . ?
O2 C2 H2B 109.7 . . ?
C1 C2 H2B 109.7 . . ?
H2A C2 H2B 108.2 . . ?
O2 C3 C4 109.5(3) . . ?
O2 C3 H3A 109.8 . . ?
C4 C3 H3A 109.8 . . ?
O2 C3 H3B 109.8 . . ?
C4 C3 H3B 109.8 . . ?
H3A C3 H3B 108.2 . . ?
O3 C4 C3 108.3(3) . . ?
O3 C4 H4A 110.0 . . ?
C3 C4 H4A 110.0 . . ?
O3 C4 H4B 110.0 . . ?
C3 C4 H4B 110.0 . . ?
H4A C4 H4B 108.4 . . ?
O3 C5 C6 107.2(3) . . ?
O3 C5 H5A 110.3 . . ?
C6 C5 H5A 110.3 . . ?
O3 C5 H5B 110.3 . . ?
C6 C5 H5B 110.3 . . ?
H5A C5 H5B 108.5 . . ?
O4 C6 C5 106.2(3) . . ?
O4 C6 H6A 110.5 . . ?
C5 C6 H6A 110.5 . . ?
O4 C6 H6B 110.5 . . ?
C5 C6 H6B 110.5 . . ?
H6A C6 H6B 108.7 . . ?
O4 C7 C8 124.3(4) . . ?
O4 C7 C12 115.3(3) . . ?
C8 C7 C12 120.3(3) . . ?
C7 C8 C9 119.3(4) . . ?
C7 C8 H8 120.4 . . ?
C9 C8 H8 120.4 . . ?
C10 C9 C8 120.6(3) . . ?
C10 C9 H9 119.7 . . ?
C8 C9 H9 119.7 . . ?
C9 C10 C11 119.8(4) . . ?
C9 C10 H10 120.1 . . ?
C11 C10 H10 120.1 . . ?
C12 C11 C10 120.6(4) . . ?
C12 C11 H11 119.7 . . ?
C10 C11 H11 119.7 . . ?
C11 C12 O5 118.5(3) . . ?
C11 C12 C7 119.3(3) . . ?
O5 C12 C7 122.0(3) . . ?
O5 C13 C14 112.2(3) . . ?
O5 C13 H13A 109.2 . . ?
C14 C13 H13A 109.2 . . ?
O5 C13 H13B 109.2 . . ?
C14 C13 H13B 109.2 . . ?
H13A C13 H13B 107.9 . . ?
O6 C14 C13 109.8(3) . . ?
O6 C14 H14A 109.7 . . ?
C13 C14 H14A 109.7 . . ?
O6 C14 H14B 109.7 . . ?
C13 C14 H14B 109.7 . . ?
H14A C14 H14B 108.2 . . ?
O6 C15 C16 109.1(3) . . ?
O6 C15 H15A 109.9 . . ?
C16 C15 H15A 109.9 . . ?
O6 C15 H15B 109.9 . . ?
C16 C15 H15B 109.9 . . ?
H15A C15 H15B 108.3 . . ?
O7 C16 C15 108.5(3) . . ?
O7 C16 H16A 110.0 . . ?
C15 C16 H16A 110.0 . . ?
O7 C16 H16B 110.0 . . ?
C15 C16 H16B 110.0 . . ?
H16A C16 H16B 108.4 . . ?
O7 C17 C18 107.3(3) . . ?
O7 C17 H17A 110.3 . . ?
C18 C17 H17A 110.3 . . ?
O7 C17 H17B 110.3 . . ?
C18 C17 H17B 110.3 . . ?
H17A C17 H17B 108.5 . . ?
O8 C18 C17 107.4(3) . . ?
O8 C18 H18A 110.2 . . ?
C17 C18 H18A 110.2 . . ?
O8 C18 H18B 110.2 . . ?
C17 C18 H18B 110.2 . . ?
H18A C18 H18B 108.5 . . ?
O8 C19 C20 124.7(3) . . ?
O8 C19 C24 115.3(3) . . ?
C20 C19 C24 120.0(3) . . ?
C19 C20 C21 119.2(3) . . ?
C19 C20 H20 120.4 . . ?
C21 C20 H20 120.4 . . ?
C22 C21 C20 120.9(3) . . ?
C22 C21 C25 113.5(3) . . ?
C20 C21 C25 125.6(3) . . ?
C21 C22 C23 120.2(3) . . ?
C21 C22 C32 113.6(3) . . ?
C23 C22 C32 126.1(3) . . ?
C24 C23 C22 119.0(3) . . ?
C24 C23 H23 120.5 . . ?
C22 C23 H23 120.5 . . ?
O1 C24 C23 123.8(3) . . ?
O1 C24 C19 115.6(3) . . ?
C23 C24 C19 120.6(3) . . ?
C21 C25 C26 106.6(3) . . ?
C21 C25 C38 105.4(3) . . ?
C26 C25 C38 104.1(3) . . ?
C21 C25 H25 113.3 . . ?
C26 C25 H25 113.3 . . ?
C38 C25 H25 113.3 . . ?
C27 C26 C31 120.3(3) . . ?
C27 C26 C25 126.2(3) . . ?
C31 C26 C25 113.5(3) . . ?
C26 C27 C28 119.1(4) . . ?
C26 C27 H27 120.5 . . ?
C28 C27 H27 120.5 . . ?
C29 C28 C27 121.0(3) . . ?
C29 C28 H28 119.5 . . ?
C27 C28 H28 119.5 . . ?
C28 C29 C30 120.4(3) . . ?
C28 C29 H29 119.8 . . ?
C30 C29 H29 119.8 . . ?
C31 C30 C29 118.4(4) . . ?
C31 C30 H30 120.8 . . ?
C29 C30 H30 120.8 . . ?
C30 C31 C26 120.9(3) . . ?
C30 C31 C32 125.9(3) . . ?
C26 C31 C32 113.1(3) . . ?
C33 C32 C31 102.9(3) . . ?
C33 C32 C22 106.4(3) . . ?
C31 C32 C22 106.7(3) . . ?
C33 C32 H32 113.3 . . ?
C31 C32 H32 113.3 . . ?
C22 C32 H32 113.3 . . ?
C38 C33 C34 119.8(4) . . ?
C38 C33 C32 114.0(3) . . ?
C34 C33 C32 126.1(3) . . ?
C35 C34 O9 122.0(3) . . ?
C35 C34 C33 119.4(3) . . ?
O9 C34 C33 118.5(3) . . ?
C34 C35 C36 120.6(3) . . ?
C34 C35 C52 126.5(3) . . ?
C36 C35 C52 112.8(3) . . ?
C37 C36 C35 120.0(4) . . ?
C37 C36 C45 126.5(3) . . ?
C35 C36 C45 113.4(3) . . ?
C38 C37 O11 120.0(3) . . ?
C38 C37 C36 119.5(3) . . ?
O11 C37 C36 120.4(3) . . ?
C37 C38 C33 120.5(3) . . ?
C37 C38 C25 127.1(3) . . ?
C33 C38 C25 112.3(3) . . ?
O9 C39 C40 109.2(3) . . ?
O9 C39 H39A 109.8 . . ?
C40 C39 H39A 109.8 . . ?
O9 C39 H39B 109.8 . . ?
C40 C39 H39B 109.8 . . ?
H39A C39 H39B 108.3 . . ?
O10 C40 C39 108.6(3) . . ?
O10 C40 H40A 110.0 . . ?
C39 C40 H40A 110.0 . . ?
O10 C40 H40B 110.0 . . ?
C39 C40 H40B 110.0 . . ?
H40A C40 H40B 108.4 . . ?
O10 C41 H41A 109.5 . . ?
O10 C41 H41B 109.5 . . ?
H41A C41 H41B 109.5 . . ?
O10 C41 H41C 109.5 . . ?
H41A C41 H41C 109.5 . . ?
H41B C41 H41C 109.5 . . ?
O11 C42 C43 109.0(3) . . ?
O11 C42 H42A 109.9 . . ?
C43 C42 H42A 109.9 . . ?
O11 C42 H42B 109.9 . . ?
C43 C42 H42B 109.9 . . ?
H42A C42 H42B 108.3 . . ?
O12 C43 C42 112.9(4) . . ?
O12 C43 H43A 109.0 . . ?
C42 C43 H43A 109.0 . . ?
O12 C43 H43B 109.0 . . ?
C42 C43 H43B 109.0 . . ?
H43A C43 H43B 107.8 . . ?
O12 C44 H44A 109.5 . . ?
O12 C44 H44B 109.5 . . ?
H44A C44 H44B 109.5 . . ?
O12 C44 H44C 109.5 . . ?
H44A C44 H44C 109.5 . . ?
H44B C44 H44C 109.5 . . ?
C53 C45 C36 107.6(3) . . ?
C53 C45 C46 105.3(3) . . ?
C36 C45 C46 103.0(3) . . ?
C53 C45 H45 113.4 . . ?
C36 C45 H45 113.4 . . ?
C46 C45 H45 113.4 . . ?
C47 C46 C51 121.0(3) . . ?
C47 C46 C45 125.7(3) . . ?
C51 C46 C45 113.3(3) . . ?
C46 C47 C48 117.9(4) . . ?
C46 C47 H47 121.1 . . ?
C48 C47 H47 121.1 . . ?
C49 C48 C47 121.6(4) . . ?
C49 C48 H48 119.2 . . ?
C47 C48 H48 119.2 . . ?
C48 C49 C50 120.4(3) . . ?
C48 C49 H49 119.8 . . ?
C50 C49 H49 119.8 . . ?
C51 C50 C49 118.6(3) . . ?
C51 C50 H50 120.7 . . ?
C49 C50 H50 120.7 . . ?
C50 C51 C46 120.4(3) . . ?
C50 C51 C52 126.7(3) . . ?
C46 C51 C52 112.8(3) . . ?
C35 C52 C76 106.7(3) . . ?
C35 C52 C51 103.9(3) . . ?
C76 C52 C51 106.5(3) . . ?
C35 C52 H52 113.0 . . ?
C76 C52 H52 113.0 . . ?
C51 C52 H52 113.0 . . ?
C54 C53 C76 120.9(3) . . ?
C54 C53 C45 125.4(3) . . ?
C76 C53 C45 113.7(3) . . ?
C55 C54 C53 118.7(3) . . ?
C55 C54 H54 120.7 . . ?
C53 C54 H54 120.7 . . ?
C54 C55 O13 123.7(3) . . ?
C54 C55 C74 120.8(3) . . ?
O13 C55 C74 115.5(3) . . ?
O13 C56 C57 106.9(3) . . ?
O13 C56 H56A 110.3 . . ?
C57 C56 H56A 110.3 . . ?
O13 C56 H56B 110.3 . . ?
C57 C56 H56B 110.3 . . ?
H56A C56 H56B 108.6 . . ?
O14 C57 C56 110.4(3) . . ?
O14 C57 H57A 109.6 . . ?
C56 C57 H57A 109.6 . . ?
O14 C57 H57B 109.6 . . ?
C56 C57 H57B 109.6 . . ?
H57A C57 H57B 108.1 . . ?
O14 C58 C59 112.9(4) . . ?
O14 C58 H58A 109.0 . . ?
C59 C58 H58A 109.0 . . ?
O14 C58 H58B 109.0 . . ?
C59 C58 H58B 109.0 . . ?
H58A C58 H58B 107.8 . . ?
O15 C59 C58 111.9(3) . . ?
O15 C59 H59A 109.2 . . ?
C58 C59 H59A 109.2 . . ?
O15 C59 H59B 109.2 . . ?
C58 C59 H59B 109.2 . . ?
H59A C59 H59B 107.9 . . ?
O15 C60 C61 111.8(4) . . ?
O15 C60 H60A 109.3 . . ?
C61 C60 H60A 109.3 . . ?
O15 C60 H60B 109.3 . . ?
C61 C60 H60B 109.3 . . ?
H60A C60 H60B 107.9 . . ?
O16 C61 C60 109.7(4) . . ?
O16 C61 H61A 109.7 . . ?
C60 C61 H61A 109.7 . . ?
O16 C61 H61B 109.7 . . ?
C60 C61 H61B 109.7 . . ?
H61A C61 H61B 108.2 . . ?
C63 C62 O16 124.0(4) . . ?
C63 C62 C67 120.8(4) . . ?
O16 C62 C67 115.2(4) . . ?
C62 C63 C64 119.0(4) . . ?
C62 C63 H63 120.5 . . ?
C64 C63 H63 120.5 . . ?
C65 C64 C63 120.4(5) . . ?
C65 C64 H64 119.8 . . ?
C63 C64 H64 119.8 . . ?
C64 C65 C66 120.2(5) . . ?
C64 C65 H65 119.9 . . ?
C66 C65 H65 119.9 . . ?
C67 C66 C65 119.8(4) . . ?
C67 C66 H66 120.1 . . ?
C65 C66 H66 120.1 . . ?
O17 C67 C66 125.2(4) . . ?
O17 C67 C62 115.1(4) . . ?
C66 C67 C62 119.7(4) . . ?
O17 C68 C69 107.7(4) . . ?
O17 C68 H68A 110.2 . . ?
C69 C68 H68A 110.2 . . ?
O17 C68 H68B 110.2 . . ?
C69 C68 H68B 110.2 . . ?
H68A C68 H68B 108.5 . . ?
O18 C69 C68 113.8(4) . . ?
O18 C69 H69A 108.8 . . ?
C68 C69 H69A 108.8 . . ?
O18 C69 H69B 108.8 . . ?
C68 C69 H69B 108.8 . . ?
H69A C69 H69B 107.7 . . ?
O18 C70 C71 108.1(3) . . ?
O18 C70 H70A 110.1 . . ?
C71 C70 H70A 110.1 . . ?
O18 C70 H70B 110.1 . . ?
C71 C70 H70B 110.1 . . ?
H70A C70 H70B 108.4 . . ?
O19 C71 C70 108.6(3) . . ?
O19 C71 H71A 110.0 . . ?
C70 C71 H71A 110.0 . . ?
O19 C71 H71B 110.0 . . ?
C70 C71 H71B 110.0 . . ?
H71A C71 H71B 108.3 . . ?
O19 C72 C73 114.7(3) . . ?
O19 C72 H72A 108.6 . . ?
C73 C72 H72A 108.6 . . ?
O19 C72 H72B 108.6 . . ?
C73 C72 H72B 108.6 . . ?
H72A C72 H72B 107.6 . . ?
O20 C73 C72 112.6(4) . . ?
O20 C73 H73A 109.1 . . ?
C72 C73 H73A 109.1 . . ?
O20 C73 H73B 109.1 . . ?
C72 C73 H73B 109.1 . . ?
H73A C73 H73B 107.8 . . ?
O20 C74 C55 119.9(3) . . ?
O20 C74 C75 119.7(3) . . ?
C55 C74 C75 120.4(3) . . ?
C76 C75 C74 118.8(3) . . ?
C76 C75 H75 120.6 . . ?
C74 C75 H75 120.6 . . ?
C53 C76 C75 120.4(3) . . ?
C53 C76 C52 113.2(3) . . ?
C75 C76 C52 126.4(3) . . ?
N1 C77 C78 121.0(3) . . ?
N1 C77 H77 119.5 . . ?
C78 C77 H77 119.5 . . ?
C77 C78 C79 119.8(4) . . ?
C77 C78 H78 120.1 . . ?
C79 C78 H78 120.1 . . ?
C80 C79 C78 117.3(4) . . ?
C80 C79 C82 120.5(3) . . ?
C78 C79 C82 122.0(3) . . ?
C81 C80 C79 120.1(3) . . ?
C81 C80 H80 119.9 . . ?
C79 C80 H80 119.9 . . ?
N1 C81 C80 121.3(4) . . ?
N1 C81 H81 119.3 . . ?
C80 C81 H81 119.3 . . ?
C86 C82 C83 116.5(3) . . ?
C86 C82 C79 121.1(3) . . ?
C83 C82 C79 122.3(3) . . ?
C84 C83 C82 120.5(3) . . ?
C84 C83 H83 119.7 . . ?
C82 C83 H83 119.7 . . ?
N2 C84 C83 120.6(3) . . ?
N2 C84 H84 119.7 . . ?
C83 C84 H84 119.7 . . ?
N2 C85 C86 120.7(3) . . ?
N2 C85 H85 119.6 . . ?
C86 C85 H85 119.6 . . ?
C85 C86 C82 120.9(4) . . ?
C85 C86 H86 119.6 . . ?
C82 C86 H86 119.6 . . ?
C88 C87 N2 107.7(3) . . ?
C88 C87 H87A 110.2 . . ?
N2 C87 H87A 110.2 . . ?
C88 C87 H87B 110.2 . . ?
N2 C87 H87B 110.2 . . ?
H87A C87 H87B 108.5 . . ?
C93 C88 C89 118.7(4) . . ?
C93 C88 C87 119.9(4) . . ?
C89 C88 C87 121.2(3) . . ?
C90 C89 C88 120.3(3) . . ?
C90 C89 H89 119.8 . . ?
C88 C89 H89 119.8 . . ?
C89 C90 C91 120.6(4) . . ?
C89 C90 H90 119.7 . . ?
C91 C90 H90 119.7 . . ?
C92 C91 C90 119.4(4) . . ?
C92 C91 C94 121.1(3) . . ?
C90 C91 C94 119.4(4) . . ?
C91 C92 C93 120.0(3) . . ?
C91 C92 H92 120.0 . . ?
C93 C92 H92 120.0 . . ?
C92 C93 C88 120.7(4) . . ?
C92 C93 H93 119.6 . . ?
C88 C93 H93 119.6 . . ?
N3 C94 C91 109.5(3) . . ?
N3 C94 H94A 109.8 . . ?
C91 C94 H94A 109.8 . . ?
N3 C94 H94B 109.8 . . ?
C91 C94 H94B 109.8 . . ?
H94A C94 H94B 108.2 . . ?
N3 C95 C96 120.6(3) . . ?
N3 C95 H95 119.7 . . ?
C96 C95 H95 119.7 . . ?
C95 C96 C97 119.7(4) . . ?
C95 C96 H96 120.1 . . ?
C97 C96 H96 120.1 . . ?
C98 C97 C96 117.7(3) . . ?
C98 C97 C100 120.8(3) . . ?
C96 C97 C100 121.5(3) . . ?
C99 C98 C97 120.6(3) . . ?
C99 C98 H98 119.7 . . ?
C97 C98 H98 119.7 . . ?
N3 C99 C98 121.4(4) . . ?
N3 C99 H99 119.3 . . ?
C98 C99 H99 119.3 . . ?
C104 C100 C101 117.0(3) . . ?
C104 C100 C97 120.9(3) . . ?
C101 C100 C97 121.9(3) . . ?
C102 C101 C100 120.5(3) . . ?
C102 C101 H101 119.8 . . ?
C100 C101 H101 119.8 . . ?
N4 C102 C101 120.2(4) . . ?
N4 C102 H102 119.9 . . ?
C101 C102 H102 119.9 . . ?
N4 C103 C104 120.8(3) . . ?
N4 C103 H103 119.6 . . ?
C104 C103 H103 119.6 . . ?
C103 C104 C100 120.1(4) . . ?
C103 C104 H104 120.0 . . ?
C100 C104 H104 120.0 . . ?
N4 C105 C106 107.8(3) . . ?
N4 C105 H10A 110.1 . . ?
C106 C105 H10A 110.1 . . ?
N4 C105 H10B 110.1 . . ?
C106 C105 H10B 110.1 . . ?
H10A C105 H10B 108.5 . . ?
C107 C106 C111 119.2(4) . . ?
C107 C106 C105 121.4(3) . . ?
C111 C106 C105 119.4(4) . . ?
C108 C107 C106 121.1(3) . . ?
C108 C107 H107 119.5 . . ?
C106 C107 H107 119.5 . . ?
C107 C108 C109 119.6(4) . . ?
C107 C108 H108 120.2 . . ?
C109 C108 H108 120.2 . . ?
C110 C109 C108 119.6(4) . . ?
C110 C109 C112 120.5(3) . . ?
C108 C109 C112 119.9(4) . . ?
C109 C110 C111 120.2(3) . . ?
C109 C110 H110 119.9 . . ?
C111 C110 H110 119.9 . . ?
C110 C111 C106 120.2(4) . . ?
C110 C111 H111 119.9 . . ?
C106 C111 H111 119.9 . . ?
N1 C112 C109 109.3(3) . . ?
N1 C112 H11A 109.8 . . ?
C109 C112 H11A 109.8 . . ?
N1 C112 H11B 109.8 . . ?
C109 C112 H11B 109.8 . . ?
H11A C112 H11B 108.3 . . ?
N5 C113 C114 180.0(7) . . ?
C113 C114 H11C 109.5 . . ?
C113 C114 H11D 109.5 . . ?
H11C C114 H11D 109.5 . . ?
C113 C114 H11E 109.5 . . ?
H11C C114 H11E 109.5 . . ?
H11D C114 H11E 109.5 . . ?
N6 C115 C116 178.8(6) . . ?
C115 C116 H11F 109.5 . . ?
C115 C116 H11G 109.5 . . ?
H11F C116 H11G 109.5 . . ?
C115 C116 H11H 109.5 . . ?
H11F C116 H11H 109.5 . . ?
H11G C116 H11H 109.5 . . ?
N7 C117 C118 178.1(6) . . ?
C117 C118 H11I 109.5 . . ?
C117 C118 H11J 109.5 . . ?
H11I C118 H11J 109.5 . . ?
C117 C118 H11K 109.5 . . ?
H11I C118 H11K 109.5 . . ?
H11J C118 H11K 109.5 . . ?
N8 C119 C120 178.8(6) . . ?
C119 C120 H12A 109.5 . . ?
C119 C120 H12B 109.5 . . ?
H12A C120 H12B 109.5 . . ?
C119 C120 H12C 109.5 . . ?
H12A C120 H12C 109.5 . . ?
H12B C120 H12C 109.5 . . ?
N9 C121 C122 179.1(6) . . ?
C121 C122 H12D 109.5 . . ?
C121 C122 H12E 109.5 . . ?
H12D C122 H12E 109.5 . . ?
C121 C122 H12F 109.5 . . ?
H12D C122 H12F 109.5 . . ?
H12E C122 H12F 109.5 . . ?
N10 C123 C124 178.4(5) . . ?
C123 C124 H12G 109.5 . . ?
C123 C124 H12H 109.5 . . ?
H12G C124 H12H 109.5 . . ?
C123 C124 H12I 109.5 . . ?
H12G C124 H12I 109.5 . . ?
H12H C124 H12I 109.5 . . ?

loop_
_geom_bond_atom_site_label_1
_geom_bond_atom_site_label_2
_geom_bond_distance
_geom_bond_site_symmetry_2
_geom_bond_publ_flag
P1 F5' 1.509(10) . ?
P1 F3 1.555(5) . ?
P1 F6 1.570(4) . ?
P1 F4' 1.577(10) . ?
P1 F6' 1.580(9) . ?
P1 F1 1.583(3) . ?
P1 F4 1.587(4) . ?
P1 F2 1.591(3) . ?
P1 F5 1.609(5) . ?
P1 F3' 1.629(11) . ?
P2 F7 1.579(3) . ?
P2 F10 1.587(3) . ?
P2 F8 1.595(3) . ?
P2 F12 1.597(2) . ?
P2 F11 1.599(2) . ?
P2 F9 1.600(3) . ?
P3 F14 1.586(3) . ?
P3 F17 1.587(3) . ?
P3 F15 1.594(3) . ?
P3 F16 1.599(3) . ?
P3 F18 1.600(2) . ?
P3 F13 1.608(3) . ?
P4 F22 1.587(3) . ?
P4 F19 1.587(3) . ?
P4 F20 1.591(3) . ?
P4 F21 1.602(3) . ?
P4 F23 1.606(3) . ?
P4 F24 1.607(3) . ?
O1 C24 1.380(4) . ?
O1 C1 1.426(4) . ?
O2 C2 1.428(4) . ?
O2 C3 1.436(4) . ?
O3 C5 1.422(4) . ?
O3 C4 1.423(4) . ?
O4 C7 1.378(4) . ?
O4 C6 1.435(4) . ?
O5 C12 1.389(4) . ?
O5 C13 1.442(4) . ?
O6 C15 1.415(4) . ?
O6 C14 1.440(4) . ?
O7 C16 1.420(4) . ?
O7 C17 1.421(4) . ?
O8 C19 1.375(4) . ?
O8 C18 1.443(4) . ?
O9 C34 1.388(4) . ?
O9 C39 1.448(4) . ?
O10 C40 1.410(5) . ?
O10 C41 1.412(5) . ?
O11 C37 1.394(4) . ?
O11 C42 1.430(4) . ?
O12 C43 1.419(5) . ?
O12 C44 1.422(5) . ?
O13 C55 1.387(4) . ?
O13 C56 1.437(5) . ?
O14 C57 1.414(4) . ?
O14 C58 1.417(4) . ?
O15 C60 1.410(4) . ?
O15 C59 1.423(5) . ?
O16 C62 1.384(5) . ?
O16 C61 1.429(4) . ?
O17 C67 1.366(5) . ?
O17 C68 1.437(5) . ?
O18 C70 1.419(4) . ?
O18 C69 1.438(4) . ?
O19 C71 1.421(5) . ?
O19 C72 1.430(4) . ?
O20 C74 1.387(4) . ?
O20 C73 1.417(5) . ?
N1 C81 1.341(4) . ?
N1 C77 1.345(5) . ?
N1 C112 1.498(5) . ?
N2 C85 1.337(5) . ?
N2 C84 1.344(4) . ?
N2 C87 1.510(4) . ?
N3 C95 1.350(5) . ?
N3 C99 1.353(4) . ?
N3 C94 1.505(5) . ?
N4 C102 1.344(4) . ?
N4 C103 1.347(5) . ?
N4 C105 1.510(4) . ?
C1 C2 1.502(5) . ?
C1 H1A 0.9900 . ?
C1 H1B 0.9900 . ?
C2 H2A 0.9900 . ?
C2 H2B 0.9900 . ?
C3 C4 1.504(5) . ?
C3 H3A 0.9900 . ?
C3 H3B 0.9900 . ?
C4 H4A 0.9900 . ?
C4 H4B 0.9900 . ?
C5 C6 1.493(5) . ?
C5 H5A 0.9900 . ?
C5 H5B 0.9900 . ?
C6 H6A 0.9900 . ?
C6 H6B 0.9900 . ?
C7 C8 1.385(5) . ?
C7 C12 1.404(5) . ?
C8 C9 1.397(5) . ?
C8 H8 0.9500 . ?
C9 C10 1.375(6) . ?
C9 H9 0.9500 . ?
C10 C11 1.392(5) . ?
C10 H10 0.9500 . ?
C11 C12 1.377(5) . ?
C11 H11 0.9500 . ?
C13 C14 1.497(5) . ?
C13 H13A 0.9900 . ?
C13 H13B 0.9900 . ?
C14 H14A 0.9900 . ?
C14 H14B 0.9900 . ?
C15 C16 1.517(5) . ?
C15 H15A 0.9900 . ?
C15 H15B 0.9900 . ?
C16 H16A 0.9900 . ?
C16 H16B 0.9900 . ?
C17 C18 1.505(5) . ?
C17 H17A 0.9900 . ?
C17 H17B 0.9900 . ?
C18 H18A 0.9900 . ?
C18 H18B 0.9900 . ?
C19 C20 1.385(5) . ?
C19 C24 1.405(5) . ?
C20 C21 1.395(4) . ?
C20 H20 0.9500 . ?
C21 C22 1.384(5) . ?
C21 C25 1.519(5) . ?
C22 C23 1.399(5) . ?
C22 C32 1.526(4) . ?
C23 C24 1.388(4) . ?
C23 H23 0.9500 . ?
C25 C26 1.530(5) . ?
C25 C38 1.531(5) . ?
C25 H25 1.0000 . ?
C26 C27 1.382(5) . ?
C26 C31 1.392(5) . ?
C27 C28 1.393(5) . ?
C27 H27 0.9500 . ?
C28 C29 1.373(6) . ?
C28 H28 0.9500 . ?
C29 C30 1.405(5) . ?
C29 H29 0.9500 . ?
C30 C31 1.388(5) . ?
C30 H30 0.9500 . ?
C31 C32 1.522(4) . ?
C32 C33 1.516(5) . ?
C32 H32 1.0000 . ?
C33 C38 1.401(5) . ?
C33 C34 1.408(5) . ?
C34 C35 1.381(5) . ?
C35 C36 1.408(5) . ?
C35 C52 1.518(5) . ?
C36 C37 1.396(5) . ?
C36 C45 1.520(5) . ?
C37 C38 1.389(5) . ?
C39 C40 1.484(6) . ?
C39 H39A 0.9900 . ?
C39 H39B 0.9900 . ?
C40 H40A 0.9900 . ?
C40 H40B 0.9900 . ?
C41 H41A 0.9800 . ?
C41 H41B 0.9800 . ?
C41 H41C 0.9800 . ?
C42 C43 1.504(5) . ?
C42 H42A 0.9900 . ?
C42 H42B 0.9900 . ?
C43 H43A 0.9900 . ?
C43 H43B 0.9900 . ?
C44 H44A 0.9800 . ?
C44 H44B 0.9800 . ?
C44 H44C 0.9800 . ?
C45 C53 1.518(4) . ?
C45 C46 1.544(4) . ?
C45 H45 1.0000 . ?
C46 C47 1.384(5) . ?
C46 C51 1.395(5) . ?
C47 C48 1.406(5) . ?
C47 H47 0.9500 . ?
C48 C49 1.365(6) . ?
C48 H48 0.9500 . ?
C49 C50 1.404(5) . ?
C49 H49 0.9500 . ?
C50 C51 1.392(4) . ?
C50 H50 0.9500 . ?
C51 C52 1.530(5) . ?
C52 C76 1.527(5) . ?
C52 H52 1.0000 . ?
C53 C54 1.387(5) . ?
C53 C76 1.388(5) . ?
C54 C55 1.386(4) . ?
C54 H54 0.9500 . ?
C55 C74 1.389(5) . ?
C56 C57 1.486(5) . ?
C56 H56A 0.9900 . ?
C56 H56B 0.9900 . ?
C57 H57A 0.9900 . ?
C57 H57B 0.9900 . ?
C58 C59 1.476(5) . ?
C58 H58A 0.9900 . ?
C58 H58B 0.9900 . ?
C59 H59A 0.9900 . ?
C59 H59B 0.9900 . ?
C60 C61 1.473(6) . ?
C60 H60A 0.9900 . ?
C60 H60B 0.9900 . ?
C61 H61A 0.9900 . ?
C61 H61B 0.9900 . ?
C62 C63 1.367(6) . ?
C62 C67 1.400(5) . ?
C63 C64 1.407(6) . ?
C63 H63 0.9500 . ?
C64 C65 1.378(6) . ?
C64 H64 0.9500 . ?
C65 C66 1.385(6) . ?
C65 H65 0.9500 . ?
C66 C67 1.385(6) . ?
C66 H66 0.9500 . ?
C68 C69 1.492(7) . ?
C68 H68A 0.9900 . ?
C68 H68B 0.9900 . ?
C69 H69A 0.9900 . ?
C69 H69B 0.9900 . ?
C70 C71 1.499(5) . ?
C70 H70A 0.9900 . ?
C70 H70B 0.9900 . ?
C71 H71A 0.9900 . ?
C71 H71B 0.9900 . ?
C72 C73 1.454(5) . ?
C72 H72A 0.9900 . ?
C72 H72B 0.9900 . ?
C73 H73A 0.9900 . ?
C73 H73B 0.9900 . ?
C74 C75 1.392(5) . ?
C75 C76 1.392(4) . ?
C75 H75 0.9500 . ?
C77 C78 1.370(5) . ?
C77 H77 0.9500 . ?
C78 C79 1.402(5) . ?
C78 H78 0.9500 . ?
C79 C80 1.395(5) . ?
C79 C82 1.490(5) . ?
C80 C81 1.364(5) . ?
C80 H80 0.9500 . ?
C81 H81 0.9500 . ?
C82 C86 1.398(5) . ?
C82 C83 1.400(5) . ?
C83 C84 1.370(5) . ?
C83 H83 0.9500 . ?
C84 H84 0.9500 . ?
C85 C86 1.365(5) . ?
C85 H85 0.9500 . ?
C86 H86 0.9500 . ?
C87 C88 1.507(5) . ?
C87 H87A 0.9900 . ?
C87 H87B 0.9900 . ?
C88 C93 1.393(5) . ?
C88 C89 1.395(5) . ?
C89 C90 1.380(5) . ?
C89 H89 0.9500 . ?
C90 C91 1.392(5) . ?
C90 H90 0.9500 . ?
C91 C92 1.382(5) . ?
C91 C94 1.513(5) . ?
C92 C93 1.390(5) . ?
C92 H92 0.9500 . ?
C93 H93 0.9500 . ?
C94 H94A 0.9900 . ?
C94 H94B 0.9900 . ?
C95 C96 1.384(5) . ?
C95 H95 0.9500 . ?
C96 C97 1.403(5) . ?
C96 H96 0.9500 . ?
C97 C98 1.384(5) . ?
C97 C100 1.486(5) . ?
C98 C99 1.360(5) . ?
C98 H98 0.9500 . ?
C99 H99 0.9500 . ?
C100 C104 1.402(5) . ?
C100 C101 1.404(5) . ?
C101 C102 1.379(5) . ?
C101 H101 0.9500 . ?
C102 H102 0.9500 . ?
C103 C104 1.375(5) . ?
C103 H103 0.9500 . ?
C104 H104 0.9500 . ?
C105 C106 1.517(5) . ?
C105 H10A 0.9900 . ?
C105 H10B 0.9900 . ?
C106 C107 1.383(5) . ?
C106 C111 1.400(5) . ?
C107 C108 1.382(5) . ?
C107 H107 0.9500 . ?
C108 C109 1.404(5) . ?
C108 H108 0.9500 . ?
C109 C110 1.386(6) . ?
C109 C112 1.523(5) . ?
C110 C111 1.388(5) . ?
C110 H110 0.9500 . ?
C111 H111 0.9500 . ?
C112 H11A 0.9900 . ?
C112 H11B 0.9900 . ?
N5 C113 1.137(6) . ?
C113 C114 1.441(7) . ?
C114 H11C 0.9800 . ?
C114 H11D 0.9800 . ?
C114 H11E 0.9800 . ?
N6 C115 1.133(5) . ?
C115 C116 1.454(7) . ?
C116 H11F 0.9800 . ?
C116 H11G 0.9800 . ?
C116 H11H 0.9800 . ?
N7 C117 1.149(6) . ?
C117 C118 1.456(7) . ?
C118 H11I 0.9800 . ?
C118 H11J 0.9800 . ?
C118 H11K 0.9800 . ?
N8 C119 1.130(6) . ?
C119 C120 1.434(7) . ?
C120 H12A 0.9800 . ?
C120 H12B 0.9800 . ?
C120 H12C 0.9800 . ?
N9 C121 1.133(5) . ?
C121 C122 1.436(6) . ?
C122 H12D 0.9800 . ?
C122 H12E 0.9800 . ?
C122 H12F 0.9800 . ?
N10 C123 1.145(5) . ?
C123 C124 1.458(6) . ?
C124 H12G 0.9800 . ?
C124 H12H 0.9800 . ?
C124 H12I 0.9800 . ?

loop_
_geom_torsion_atom_site_label_1
_geom_torsion_atom_site_label_2
_geom_torsion_atom_site_label_3
_geom_torsion_atom_site_label_4
_geom_torsion
_geom_torsion_site_symmetry_1
_geom_torsion_site_symmetry_2
_geom_torsion_site_symmetry_3
_geom_torsion_site_symmetry_4
_geom_torsion_publ_flag
C24 O1 C1 C2 173.6(3) . . . . ?
C3 O2 C2 C1 -161.6(3) . . . . ?
O1 C1 C2 O2 -72.4(4) . . . . ?
C2 O2 C3 C4 177.8(3) . . . . ?
C5 O3 C4 C3 -169.8(3) . . . . ?
O2 C3 C4 O3 -60.8(4) . . . . ?
C4 O3 C5 C6 -170.5(3) . . . . ?
C7 O4 C6 C5 177.3(3) . . . . ?
O3 C5 C6 O4 64.7(4) . . . . ?
C6 O4 C7 C8 20.5(5) . . . . ?
C6 O4 C7 C12 -162.7(3) . . . . ?
O4 C7 C8 C9 174.1(3) . . . . ?
C12 C7 C8 C9 -2.6(5) . . . . ?
C7 C8 C9 C10 1.4(5) . . . . ?
C8 C9 C10 C11 0.6(6) . . . . ?
C9 C10 C11 C12 -1.2(6) . . . . ?
C10 C11 C12 O5 -175.6(3) . . . . ?
C10 C11 C12 C7 0.0(5) . . . . ?
C13 O5 C12 C11 -132.3(4) . . . . ?
C13 O5 C12 C7 52.3(5) . . . . ?
O4 C7 C12 C11 -175.0(3) . . . . ?
C8 C7 C12 C11 2.0(5) . . . . ?
O4 C7 C12 O5 0.4(5) . . . . ?
C8 C7 C12 O5 177.4(3) . . . . ?
C12 O5 C13 C14 -117.5(4) . . . . ?
C15 O6 C14 C13 -179.4(3) . . . . ?
O5 C13 C14 O6 -76.9(4) . . . . ?
C14 O6 C15 C16 179.2(3) . . . . ?
C17 O7 C16 C15 153.0(3) . . . . ?
O6 C15 C16 O7 70.6(4) . . . . ?
C16 O7 C17 C18 -174.3(3) . . . . ?
C19 O8 C18 C17 -140.7(3) . . . . ?
O7 C17 C18 O8 64.5(4) . . . . ?
C18 O8 C19 C20 -23.1(5) . . . . ?
C18 O8 C19 C24 158.2(3) . . . . ?
O8 C19 C20 C21 179.3(3) . . . . ?
C24 C19 C20 C21 -2.0(6) . . . . ?
C19 C20 C21 C22 1.8(5) . . . . ?
C19 C20 C21 C25 -175.9(3) . . . . ?
C20 C21 C22 C23 0.3(5) . . . . ?
C25 C21 C22 C23 178.2(3) . . . . ?
C20 C21 C22 C32 -177.9(3) . . . . ?
C25 C21 C22 C32 0.1(4) . . . . ?
C21 C22 C23 C24 -2.2(5) . . . . ?
C32 C22 C23 C24 175.7(3) . . . . ?
C1 O1 C24 C23 -6.6(5) . . . . ?
C1 O1 C24 C19 175.8(3) . . . . ?
C22 C23 C24 O1 -175.6(3) . . . . ?
C22 C23 C24 C19 2.0(5) . . . . ?
O8 C19 C24 O1 -3.3(5) . . . . ?
C20 C19 C24 O1 177.9(3) . . . . ?
O8 C19 C24 C23 178.9(3) . . . . ?
C20 C19 C24 C23 0.1(6) . . . . ?
C22 C21 C25 C26 54.3(4) . . . . ?
C20 C21 C25 C26 -127.8(4) . . . . ?
C22 C21 C25 C38 -55.9(4) . . . . ?
C20 C21 C25 C38 121.9(4) . . . . ?
C21 C25 C26 C27 129.1(4) . . . . ?
C38 C25 C26 C27 -119.7(4) . . . . ?
C21 C25 C26 C31 -54.6(4) . . . . ?
C38 C25 C26 C31 56.6(4) . . . . ?
C31 C26 C27 C28 0.2(6) . . . . ?
C25 C26 C27 C28 176.3(4) . . . . ?
C26 C27 C28 C29 -1.5(6) . . . . ?
C27 C28 C29 C30 1.4(6) . . . . ?
C28 C29 C30 C31 0.0(6) . . . . ?
C29 C30 C31 C26 -1.2(6) . . . . ?
C29 C30 C31 C32 -176.2(4) . . . . ?
C27 C26 C31 C30 1.1(6) . . . . ?
C25 C26 C31 C30 -175.5(3) . . . . ?
C27 C26 C31 C32 176.7(3) . . . . ?
C25 C26 C31 C32 0.1(4) . . . . ?
C30 C31 C32 C33 117.8(4) . . . . ?
C26 C31 C32 C33 -57.5(4) . . . . ?
C30 C31 C32 C22 -130.4(4) . . . . ?
C26 C31 C32 C22 54.3(4) . . . . ?
C21 C22 C32 C33 54.6(4) . . . . ?
C23 C22 C32 C33 -123.5(4) . . . . ?
C21 C22 C32 C31 -54.8(4) . . . . ?
C23 C22 C32 C31 127.2(4) . . . . ?
C31 C32 C33 C38 59.4(3) . . . . ?
C22 C32 C33 C38 -52.6(3) . . . . ?
C31 C32 C33 C34 -117.1(3) . . . . ?
C22 C32 C33 C34 131.0(3) . . . . ?
C39 O9 C34 C35 -82.5(4) . . . . ?
C39 O9 C34 C33 98.9(3) . . . . ?
C38 C33 C34 C35 -0.9(4) . . . . ?
C32 C33 C34 C35 175.4(3) . . . . ?
C38 C33 C34 O9 177.8(3) . . . . ?
C32 C33 C34 O9 -5.9(4) . . . . ?
O9 C34 C35 C36 -176.2(3) . . . . ?
C33 C34 C35 C36 2.4(4) . . . . ?
O9 C34 C35 C52 8.5(5) . . . . ?
C33 C34 C35 C52 -172.8(3) . . . . ?
C34 C35 C36 C37 -0.1(4) . . . . ?
C52 C35 C36 C37 175.8(3) . . . . ?
C34 C35 C36 C45 -176.3(3) . . . . ?
C52 C35 C36 C45 -0.4(4) . . . . ?
C42 O11 C37 C38 -96.8(4) . . . . ?
C42 O11 C37 C36 87.2(4) . . . . ?
C35 C36 C37 C38 -3.7(4) . . . . ?
C45 C36 C37 C38 171.9(3) . . . . ?
C35 C36 C37 O11 172.3(3) . . . . ?
C45 C36 C37 O11 -12.1(5) . . . . ?
O11 C37 C38 C33 -170.8(3) . . . . ?
C36 C37 C38 C33 5.2(4) . . . . ?
O11 C37 C38 C25 13.2(5) . . . . ?
C36 C37 C38 C25 -170.8(3) . . . . ?
C34 C33 C38 C37 -2.9(4) . . . . ?
C32 C33 C38 C37 -179.6(3) . . . . ?
C34 C33 C38 C25 173.6(3) . . . . ?
C32 C33 C38 C25 -3.1(4) . . . . ?
C21 C25 C38 C37 -126.3(3) . . . . ?
C26 C25 C38 C37 121.8(4) . . . . ?
C21 C25 C38 C33 57.5(3) . . . . ?
C26 C25 C38 C33 -54.5(3) . . . . ?
C34 O9 C39 C40 -166.5(3) . . . . ?
C41 O10 C40 C39 -178.2(3) . . . . ?
O9 C39 C40 O10 83.0(4) . . . . ?
C37 O11 C42 C43 174.2(3) . . . . ?
C44 O12 C43 C42 89.2(4) . . . . ?
O11 C42 C43 O12 -71.5(4) . . . . ?
C37 C36 C45 C53 130.5(3) . . . . ?
C35 C36 C45 C53 -53.6(3) . . . . ?
C37 C36 C45 C46 -118.6(3) . . . . ?
C35 C36 C45 C46 57.3(3) . . . . ?
C53 C45 C46 C47 -126.0(4) . . . . ?
C36 C45 C46 C47 121.4(4) . . . . ?
C53 C45 C46 C51 55.3(4) . . . . ?
C36 C45 C46 C51 -57.3(4) . . . . ?
C51 C46 C47 C48 1.6(6) . . . . ?
C45 C46 C47 C48 -177.0(4) . . . . ?
C46 C47 C48 C49 -0.7(6) . . . . ?
C47 C48 C49 C50 0.0(6) . . . . ?
C48 C49 C50 C51 -0.2(6) . . . . ?
C49 C50 C51 C46 1.1(6) . . . . ?
C49 C50 C51 C52 177.3(4) . . . . ?
C47 C46 C51 C50 -1.9(6) . . . . ?
C45 C46 C51 C50 176.9(3) . . . . ?
C47 C46 C51 C52 -178.6(3) . . . . ?
C45 C46 C51 C52 0.2(4) . . . . ?
C34 C35 C52 C76 -129.5(3) . . . . ?
C36 C35 C52 C76 54.9(3) . . . . ?
C34 C35 C52 C51 118.1(3) . . . . ?
C36 C35 C52 C51 -57.4(3) . . . . ?
C50 C51 C52 C35 -119.0(4) . . . . ?
C46 C51 C52 C35 57.4(4) . . . . ?
C50 C51 C52 C76 128.5(4) . . . . ?
C46 C51 C52 C76 -55.1(4) . . . . ?
C36 C45 C53 C54 -128.6(4) . . . . ?
C46 C45 C53 C54 122.0(4) . . . . ?
C36 C45 C53 C76 52.6(4) . . . . ?
C46 C45 C53 C76 -56.8(4) . . . . ?
C76 C53 C54 C55 -0.6(5) . . . . ?
C45 C53 C54 C55 -179.3(3) . . . . ?
C53 C54 C55 O13 179.4(3) . . . . ?
C53 C54 C55 C74 -0.8(5) . . . . ?
C56 O13 C55 C54 -24.8(5) . . . . ?
C56 O13 C55 C74 155.4(3) . . . . ?
C55 O13 C56 C57 -164.4(3) . . . . ?
C58 O14 C57 C56 179.6(3) . . . . ?
O13 C56 C57 O14 -67.8(4) . . . . ?
C57 O14 C58 C59 168.2(3) . . . . ?
C60 O15 C59 C58 151.7(4) . . . . ?
O14 C58 C59 O15 70.3(5) . . . . ?
C59 O15 C60 C61 175.4(4) . . . . ?
C62 O16 C61 C60 -179.1(3) . . . . ?
O15 C60 C61 O16 68.3(5) . . . . ?
C61 O16 C62 C63 5.5(5) . . . . ?
C61 O16 C62 C67 -173.8(3) . . . . ?
O16 C62 C63 C64 178.1(4) . . . . ?
C67 C62 C63 C64 -2.6(6) . . . . ?
C62 C63 C64 C65 2.6(6) . . . . ?
C63 C64 C65 C66 -1.2(6) . . . . ?
C64 C65 C66 C67 -0.1(6) . . . . ?
C68 O17 C67 C66 3.6(5) . . . . ?
C68 O17 C67 C62 -174.7(3) . . . . ?
C65 C66 C67 O17 -178.2(3) . . . . ?
C65 C66 C67 C62 0.1(6) . . . . ?
C63 C62 C67 O17 179.8(3) . . . . ?
O16 C62 C67 O17 -0.9(5) . . . . ?
C63 C62 C67 C66 1.3(6) . . . . ?
O16 C62 C67 C66 -179.4(3) . . . . ?
C67 O17 C68 C69 171.2(3) . . . . ?
C70 O18 C69 C68 75.7(5) . . . . ?
O17 C68 C69 O18 -77.3(4) . . . . ?
C69 O18 C70 C71 174.4(4) . . . . ?
C72 O19 C71 C70 -161.9(3) . . . . ?
O18 C70 C71 O19 70.6(4) . . . . ?
C71 O19 C72 C73 -77.5(5) . . . . ?
C74 O20 C73 C72 -166.3(4) . . . . ?
O19 C72 C73 O20 -57.7(6) . . . . ?
C73 O20 C74 C55 -87.4(4) . . . . ?
C73 O20 C74 C75 93.0(4) . . . . ?
C54 C55 C74 O20 -177.8(3) . . . . ?
O13 C55 C74 O20 2.0(5) . . . . ?
C54 C55 C74 C75 1.7(5) . . . . ?
O13 C55 C74 C75 -178.5(3) . . . . ?
O20 C74 C75 C76 178.3(3) . . . . ?
C55 C74 C75 C76 -1.2(5) . . . . ?
C54 C53 C76 C75 1.1(5) . . . . ?
C45 C53 C76 C75 180.0(3) . . . . ?
C54 C53 C76 C52 -176.6(3) . . . . ?
C45 C53 C76 C52 2.3(4) . . . . ?
C74 C75 C76 C53 -0.2(5) . . . . ?
C74 C75 C76 C52 177.2(3) . . . . ?
C35 C52 C76 C53 -56.4(4) . . . . ?
C51 C52 C76 C53 54.1(4) . . . . ?
C35 C52 C76 C75 126.1(4) . . . . ?
C51 C52 C76 C75 -123.4(4) . . . . ?
C81 N1 C77 C78 -3.8(6) . . . . ?
C112 N1 C77 C78 172.1(3) . . . . ?
N1 C77 C78 C79 0.0(6) . . . . ?
C77 C78 C79 C80 3.6(5) . . . . ?
C77 C78 C79 C82 -171.1(3) . . . . ?
C78 C79 C80 C81 -3.5(6) . . . . ?
C82 C79 C80 C81 171.4(3) . . . . ?
C77 N1 C81 C80 4.0(6) . . . . ?
C112 N1 C81 C80 -172.0(3) . . . . ?
C79 C80 C81 N1 -0.3(6) . . . . ?
C80 C79 C82 C86 6.6(5) . . . . ?
C78 C79 C82 C86 -178.8(3) . . . . ?
C80 C79 C82 C83 -169.8(4) . . . . ?
C78 C79 C82 C83 4.8(6) . . . . ?
C86 C82 C83 C84 -3.7(6) . . . . ?
C79 C82 C83 C84 172.9(3) . . . . ?
C85 N2 C84 C83 2.6(6) . . . . ?
C87 N2 C84 C83 -171.9(3) . . . . ?
C82 C83 C84 N2 0.6(6) . . . . ?
C84 N2 C85 C86 -2.4(6) . . . . ?
C87 N2 C85 C86 172.1(3) . . . . ?
N2 C85 C86 C82 -0.9(6) . . . . ?
C83 C82 C86 C85 3.8(6) . . . . ?
C79 C82 C86 C85 -172.8(3) . . . . ?
C85 N2 C87 C88 -78.3(4) . . . . ?
C84 N2 C87 C88 96.3(4) . . . . ?
N2 C87 C88 C93 -86.7(4) . . . . ?
N2 C87 C88 C89 88.0(4) . . . . ?
C93 C88 C89 C90 3.1(6) . . . . ?
C87 C88 C89 C90 -171.6(3) . . . . ?
C88 C89 C90 C91 -0.4(6) . . . . ?
C89 C90 C91 C92 -3.5(6) . . . . ?
C89 C90 C91 C94 173.8(3) . . . . ?
C90 C91 C92 C93 4.6(6) . . . . ?
C94 C91 C92 C93 -172.7(3) . . . . ?
C91 C92 C93 C88 -1.8(6) . . . . ?
C89 C88 C93 C92 -2.0(6) . . . . ?
C87 C88 C93 C92 172.8(4) . . . . ?
C95 N3 C94 C91 100.5(4) . . . . ?
C99 N3 C94 C91 -75.8(4) . . . . ?
C92 C91 C94 N3 84.3(4) . . . . ?
C90 C91 C94 N3 -93.0(4) . . . . ?
C99 N3 C95 C96 1.4(5) . . . . ?
C94 N3 C95 C96 -174.9(3) . . . . ?
N3 C95 C96 C97 -0.3(5) . . . . ?
C95 C96 C97 C98 -0.7(5) . . . . ?
C95 C96 C97 C100 176.8(3) . . . . ?
C96 C97 C98 C99 0.7(5) . . . . ?
C100 C97 C98 C99 -176.8(3) . . . . ?
C95 N3 C99 C98 -1.5(5) . . . . ?
C94 N3 C99 C98 174.9(3) . . . . ?
C97 C98 C99 N3 0.4(6) . . . . ?
C98 C97 C100 C104 -3.7(5) . . . . ?
C96 C97 C100 C104 178.8(3) . . . . ?
C98 C97 C100 C101 172.1(4) . . . . ?
C96 C97 C100 C101 -5.4(5) . . . . ?
C104 C100 C101 C102 6.6(6) . . . . ?
C97 C100 C101 C102 -169.3(3) . . . . ?
C103 N4 C102 C101 -5.6(6) . . . . ?
C105 N4 C102 C101 166.9(3) . . . . ?
C100 C101 C102 N4 -0.5(6) . . . . ?
C102 N4 C103 C104 5.3(6) . . . . ?
C105 N4 C103 C104 -167.2(4) . . . . ?
N4 C103 C104 C100 1.1(6) . . . . ?
C101 C100 C104 C103 -6.9(6) . . . . ?
C97 C100 C104 C103 169.1(4) . . . . ?
C102 N4 C105 C106 -90.1(4) . . . . ?
C103 N4 C105 C106 82.6(4) . . . . ?
N4 C105 C106 C107 -81.6(4) . . . . ?
N4 C105 C106 C111 95.2(4) . . . . ?
C111 C106 C107 C108 -2.0(6) . . . . ?
C105 C106 C107 C108 174.7(3) . . . . ?
C106 C107 C108 C109 0.1(6) . . . . ?
C107 C108 C109 C110 2.2(5) . . . . ?
C107 C108 C109 C112 -177.3(3) . . . . ?
C108 C109 C110 C111 -2.5(6) . . . . ?
C112 C109 C110 C111 177.0(3) . . . . ?
C109 C110 C111 C106 0.5(6) . . . . ?
C107 C106 C111 C110 1.7(6) . . . . ?
C105 C106 C111 C110 -175.1(3) . . . . ?
C81 N1 C112 C109 78.2(4) . . . . ?
C77 N1 C112 C109 -97.8(4) . . . . ?
C110 C109 C112 N1 -98.3(4) . . . . ?
C108 C109 C112 N1 81.2(4) . . . . ?
